data_4034788
loop_
_publ_author_name
'Carroll, Anthony W.'
'Savaspun, Kongdech'
'Willis, Anthony C.'
'Hoshino, Masako'
'Kato, Atsushi'
'Pyne, Stephen G.'

_publ_section_title
;
 Total Synthesis of Natural Hyacinthacine C<sub>5</sub> and Six Related
 Hyacinthacine C<sub>5</sub> Epimers.
;
_journal_issue 10
_journal_name_full 'The Journal of organic chemistry'
_journal_page_first 5558
_journal_page_last 5576
_journal_paper_doi 10.1021/acs.joc.8b00585
_journal_volume 83
_journal_year 2018
_chemical_absolute_configuration unk
_chemical_compound_source ' from U of Wollongong '
_chemical_formula_moiety 'C28 H39 N O10 S2'
_chemical_formula_sum 'C28 H39 N O10 S2'
_chemical_formula_weight 613.75
_space_group_IT_number 1
_space_group_name_Hall 'P 1'
_space_group_name_H-M_alt 'P 1'
_symmetry_cell_setting triclinic
_symmetry_space_group_name_Hall 'P 1'
_symmetry_space_group_name_H-M 'P 1'
_atom_sites_solution_hydrogens difmap
_atom_sites_solution_primary other
_audit_creation_date 17-09-12
_audit_creation_method CRYSTALS_ver_14.40
_audit_update_record
;
2017-09-12 - Report on C28 H39 N O10 S2 
             by Anthony C. Willis
       for   Steve Pyne and ???

2017-09-12 - details of refinement in _refine_special_details below

2017-09-12 - passes checkcif tests with no substantive warnings 

;
_cell_angle_alpha 100.542(2)
_cell_angle_beta 90.699(2)
_cell_angle_gamma 90.063(2)
_cell_formula_units_Z 4
_cell_length_a 12.1681(2)
_cell_length_b 13.7635(4)
_cell_length_c 19.2104(6)
_cell_measurement_reflns_used 15904
_cell_measurement_temperature 150
_cell_measurement_theta_max 73
_cell_measurement_theta_min 3
_cell_volume 3162.72(15)
_computing_cell_refinement 'CrysAlisPro 1.171.38.46 (Rigaku OD, 2017)'
_computing_data_collection 'CrysAlisPro 1.171.38.46 (Rigaku OD, 2017)'
_computing_data_reduction 'CrysAlisPro 1.171.38.46 (Rigaku OD, 2017)'
_computing_molecular_graphics 'PLATON (Spek, 2008)'
_computing_publication_material 'CRYSTALS (Betteridge et al., 2003)'
_computing_structure_refinement 'CRYSTALS (Betteridge et al., 2003)'
_computing_structure_solution 'SUPERFLIP (Palatinus & Chapuis, 2007)'
_diffrn_ambient_environment N~2~
_diffrn_ambient_temperature 150
_diffrn_detector 'CCD plate'
_diffrn_detector_type EosS2
_diffrn_measured_fraction_theta_full 0.999
_diffrn_measured_fraction_theta_max 0.990
_diffrn_measurement_device 'four-circle diffractometer'
_diffrn_measurement_device_type 'SuperNova, Dual, Cu at zero, EosS2'
_diffrn_measurement_method '\w scans'
_diffrn_radiation_monochromator mirror
_diffrn_radiation_probe x-ray
_diffrn_radiation_type 'Cu K\a'
_diffrn_radiation_wavelength 1.54184
_diffrn_reflns_av_R_equivalents 0.064
_diffrn_reflns_av_sigmaI/netI 0.0901
_diffrn_reflns_limit_h_max 15
_diffrn_reflns_limit_h_min -15
_diffrn_reflns_limit_k_max 16
_diffrn_reflns_limit_k_min -16
_diffrn_reflns_limit_l_max 23
_diffrn_reflns_limit_l_min -23
_diffrn_reflns_number 91259
_diffrn_reflns_theta_full 71.859
_diffrn_reflns_theta_max 74.024
_diffrn_reflns_theta_min 2.340
_diffrn_source 'micro-focus sealed X-ray tube'
_diffrn_source_type 'SuperNova (Cu) X-ray Source'
_diffrn_standards_number 0
_exptl_absorpt_coefficient_mu 1.985
_exptl_absorpt_correction_T_max 0.93
_exptl_absorpt_correction_T_min 0.87
_exptl_absorpt_correction_type multi-scan
_exptl_absorpt_process_details
;
CrysAlisPro version 1.171.38.46 (Rigaku Oxford Diffraction, 2017)
Empirical absorption correction using spherical harmonics,
 implemented in SCALE3 ABSPACK scaling algorithm.
;
_exptl_crystal_colour colourless
_exptl_crystal_density_diffrn 1.289
_exptl_crystal_density_method 'not measured'
_exptl_crystal_description plate
_exptl_crystal_F_000 1304
_exptl_crystal_size_max 0.153
_exptl_crystal_size_mid 0.148
_exptl_crystal_size_min 0.044
_refine_diff_density_max 0.99
_refine_diff_density_min -0.64
_refine_ls_extinction_method None
_refine_ls_goodness_of_fit_ref 0.9806
_refine_ls_hydrogen_treatment constr
_refine_ls_matrix_type full
_refine_ls_number_parameters 1478
_refine_ls_number_reflns 22777
_refine_ls_number_restraints 3
_refine_ls_R_factor_all 0.0676
_refine_ls_R_factor_gt 0.0603
_refine_ls_shift/su_max 0.0120145
_refine_ls_shift/su_mean 0.0005291
_refine_ls_structure_factor_coef Fsqd
_refine_ls_weighting_details
;
 Method= Modified Sheldrick 
 w=1/[\s^2^(F^2^) + ( 0.09P)^2^ + 1.60P] 
 ,where P=(max(Fo^2^,0) + 2Fc^2^)/3 
;
_refine_ls_weighting_scheme calc
_refine_ls_wR_factor_all 0.1597
_refine_ls_wR_factor_gt 0.1518
_refine_ls_wR_factor_ref 0.1597
_reflns_limit_h_max 15
_reflns_limit_h_min -15
_reflns_limit_k_max 16
_reflns_limit_k_min -16
_reflns_limit_l_max 23
_reflns_limit_l_min -23
_reflns_number_gt 20333
_reflns_number_total 22786
_reflns_threshold_expression I>2.0\s(I)
_oxford_diffrn_Wilson_B_factor 3.18
_oxford_diffrn_Wilson_scale 0.06
_oxford_refine_ls_r_factor_ref 0.0676
_oxford_refine_ls_scale 4.39(5)
_oxford_reflns_number_all 22777
_oxford_reflns_threshold_expression_ref I>-10.0\s(I)
_oxford_structure_analysis_title 'Z:\pyn1709SNQ\Tony_pyn1709SNQ_da At 14: 5 on'
_cod_data_source_file jo8b00585_si_006.cif
_cod_data_source_block pyn1710SNQ
_cod_depositor_comments
;
The following automatic conversions were performed:

data item '_atom_sites_solution_primary' value 'Other' was changed to
'other' in accordance with the
/home/data/users/saulius/crontab/automatic-downloads/current/ACS/lib/dictionaries/cif_core.dic
dictionary named 'cif_core.dic' version 2.4.2 last updated on
2011-04-26.

Automatic conversion script
Id: cif_fix_values 6909 2019-04-08 15:41:33Z antanas 
;
_cod_original_sg_symbol_Hall 'P 1 '
_cod_original_sg_symbol_H-M 'P 1 '
_cod_database_code 4034788
_oxdiff_exptl_absorpt_empirical_details
;
Empirical correction (ABSPACK) includes:
- Absorption correction using spherical harmonics
- Frame scaling
;

loop_
_symmetry_equiv_pos_as_xyz
x,y,z

loop_
_atom_site_label
_atom_site_type_symbol
_atom_site_fract_x
_atom_site_fract_y
_atom_site_fract_z
_atom_site_U_iso_or_equiv
_atom_site_occupancy
_atom_site_adp_type
_atom_site_refinement_flags_posn
S1 S 0.86200(12) 0.73807(11) 0.59021(7) 0.0401 1.0000 Uani .
S2 S 0.83444(13) 0.98027(16) 0.91153(8) 0.0555 1.0000 Uani .
S31 S 0.53079(13) 0.29256(11) 0.81933(7) 0.0413 1.0000 Uani .
S32 S 0.55887(12) 0.36021(16) 0.49951(8) 0.0554 1.0000 Uani .
S61 S 0.44045(11) 0.95685(12) 0.37496(7) 0.0419 1.0000 Uani .
S62 S 0.31272(12) 0.49593(13) 0.33346(8) 0.0477 1.0000 Uani .
S91 S -0.05700(11) 0.63005(13) 0.03450(7) 0.0425 1.0000 Uani .
S92 S 0.07848(14) 0.22552(15) 0.10270(10) 0.0586 1.0000 Uani .
O1 O 0.9331(3) 0.9577(3) 0.48432(18) 0.0373 1.0000 Uani .
O2 O 0.7505(3) 0.9446(3) 0.49637(17) 0.0331 1.0000 Uani .
O3 O 0.5594(3) 1.0368(3) 0.90174(18) 0.0380 1.0000 Uani .
O4 O 0.7649(4) 0.7034(3) 0.6190(3) 0.0583 1.0000 Uani .
O5 O 0.9677(4) 0.7008(3) 0.6064(2) 0.0540 1.0000 Uani .
O6 O 0.6473(3) 1.0388(3) 0.68475(17) 0.0293 1.0000 Uani .
O7 O 0.5949(3) 0.8512(3) 0.70566(18) 0.0311 1.0000 Uani .
O8 O 0.7773(3) 0.9930(3) 0.84004(19) 0.0410 1.0000 Uani .
O9 O 0.7939(6) 0.8945(5) 0.9326(3) 0.0895 1.0000 Uani .
O10 O 0.9478(4) 0.9901(6) 0.9011(3) 0.0914 1.0000 Uani .
O31 O 0.4541(3) 0.5634(3) 0.92450(19) 0.0396 1.0000 Uani .
O32 O 0.6366(3) 0.5487(3) 0.91235(17) 0.0334 1.0000 Uani .
O33 O 0.8354(3) 0.4362(3) 0.50943(18) 0.0358 1.0000 Uani .
O34 O 0.6300(4) 0.2444(3) 0.7925(2) 0.0554 1.0000 Uani .
O35 O 0.4273(4) 0.2441(3) 0.8023(2) 0.0530 1.0000 Uani .
O36 O 0.7372(3) 0.5489(3) 0.72358(18) 0.0313 1.0000 Uani .
O37 O 0.7960(3) 0.3501(3) 0.70465(17) 0.0296 1.0000 Uani .
O38 O 0.6162(3) 0.4182(3) 0.56756(19) 0.0390 1.0000 Uani .
O39 O 0.5935(6) 0.2602(6) 0.4898(4) 0.1017 1.0000 Uani .
O40 O 0.4461(4) 0.3798(6) 0.5069(3) 0.0858 1.0000 Uani .
O61 O 0.4722(3) 0.9880(3) 0.59197(19) 0.0359 1.0000 Uani .
O62 O 0.3025(3) 1.0303(3) 0.56161(19) 0.0366 1.0000 Uani .
O63 O 0.0385(3) 0.5264(3) 0.3438(2) 0.0429 1.0000 Uani .
O64 O 0.3472(3) 0.9622(3) 0.3284(2) 0.0431 1.0000 Uani .
O65 O 0.5427(3) 0.9165(4) 0.3471(2) 0.0563 1.0000 Uani .
O66 O 0.1163(3) 0.8152(3) 0.47126(18) 0.0339 1.0000 Uani .
O67 O 0.1315(3) 0.8222(3) 0.33460(17) 0.0340 1.0000 Uani .
O68 O 0.2668(3) 0.5997(3) 0.37186(19) 0.0397 1.0000 Uani .
O69 O 0.2721(5) 0.4762(4) 0.2619(2) 0.0651 1.0000 Uani .
O70 O 0.4288(4) 0.4996(4) 0.3475(4) 0.0825 1.0000 Uani .
O91 O -0.0904(3) 0.5518(3) -0.18258(18) 0.0359 1.0000 Uani .
O92 O 0.0796(3) 0.6096(3) -0.15282(18) 0.0363 1.0000 Uani .
O93 O 0.3564(4) 0.2355(4) 0.0772(3) 0.0627 1.0000 Uani .
O94 O 0.0299(3) 0.6560(4) 0.0859(2) 0.0477 1.0000 Uani .
O95 O -0.1636(3) 0.6068(4) 0.0583(2) 0.0595 1.0000 Uani .
O96 O 0.2633(3) 0.4356(3) -0.06763(17) 0.0371 1.0000 Uani .
O97 O 0.2627(3) 0.5337(3) 0.06250(18) 0.0397 1.0000 Uani .
O98 O 0.1291(3) 0.2912(4) 0.0520(2) 0.0485 1.0000 Uani .
O99 O 0.1115(5) 0.2645(5) 0.1740(3) 0.0842 1.0000 Uani .
O100 O -0.0338(4) 0.2176(5) 0.0852(4) 0.0826 1.0000 Uani .
N1 N 0.8650(3) 0.8580(3) 0.6185(2) 0.0316 1.0000 Uani .
N31 N 0.5248(3) 0.3966(4) 0.7904(2) 0.0352 1.0000 Uani .
N61 N 0.4000(3) 0.8889(4) 0.4304(2) 0.0335 1.0000 Uani .
N91 N -0.0171(3) 0.5345(4) -0.0216(2) 0.0335 1.0000 Uani .
C1 C 0.9618(4) 0.9134(4) 0.6009(3) 0.0327 1.0000 Uani .
C2 C 0.9152(4) 0.9892(4) 0.5588(2) 0.0311 1.0000 Uani .
C3 C 0.8311(4) 0.9705(4) 0.4485(2) 0.0334 1.0000 Uani .
C4 C 0.7886(4) 0.9857(4) 0.5666(2) 0.0263 1.0000 Uani .
C5 C 0.7633(4) 0.9147(4) 0.6156(2) 0.0266 1.0000 Uani .
C6 C 0.7307(4) 0.9685(4) 0.6907(3) 0.0287 1.0000 Uani .
C7 C 0.6945(4) 0.8961(4) 0.7369(2) 0.0302 1.0000 Uani .
C8 C 0.6738(4) 0.9428(4) 0.8152(3) 0.0299 1.0000 Uani .
C9 C 0.5791(4) 1.0114(4) 0.8276(3) 0.0318 1.0000 Uani .
C10 C 0.4472(5) 1.0684(5) 0.9168(3) 0.0463 1.0000 Uani .
C11 C 0.3673(4) 0.9823(5) 0.9035(3) 0.0423 1.0000 Uani .
C12 C 0.3884(6) 0.8950(5) 0.9249(3) 0.0519 1.0000 Uani .
C13 C 0.3150(6) 0.8188(6) 0.9144(4) 0.0631 1.0000 Uani .
C14 C 0.2177(6) 0.8280(6) 0.8822(4) 0.0608 1.0000 Uani .
C15 C 0.1902(5) 0.9149(7) 0.8598(4) 0.0648 1.0000 Uani .
C16 C 0.2669(5) 0.9920(6) 0.8682(4) 0.0555 1.0000 Uani .
C17 C 0.8466(4) 0.7149(4) 0.4973(3) 0.0372 1.0000 Uani .
C18 C 1.0252(4) 0.9610(5) 0.6670(3) 0.0443 1.0000 Uani .
C19 C 0.8250(5) 0.8961(5) 0.3796(3) 0.0419 1.0000 Uani .
C20 C 0.8168(5) 1.0756(5) 0.4370(3) 0.0463 1.0000 Uani .
C21 C 0.5650(4) 0.7601(4) 0.7272(3) 0.0371 1.0000 Uani .
C22 C 0.4620(4) 0.7235(4) 0.6871(3) 0.0358 1.0000 Uani .
C23 C 0.4636(6) 0.6531(5) 0.6264(3) 0.0462 1.0000 Uani .
C24 C 0.3675(7) 0.6249(6) 0.5884(4) 0.0655 1.0000 Uani .
C25 C 0.2690(7) 0.6689(6) 0.6119(5) 0.0707 1.0000 Uani .
C26 C 0.2659(6) 0.7374(6) 0.6726(5) 0.0630 1.0000 Uani .
C27 C 0.3619(5) 0.7645(5) 0.7111(3) 0.0449 1.0000 Uani .
C28 C 0.7916(6) 1.0830(8) 0.9707(4) 0.0897 1.0000 Uani .
C31 C 0.4264(4) 0.4601(4) 0.8077(3) 0.0345 1.0000 Uani .
C32 C 0.4701(4) 0.5578(4) 0.8503(2) 0.0323 1.0000 Uani .
C33 C 0.5563(4) 0.5961(5) 0.9607(3) 0.0375 1.0000 Uani .
C34 C 0.5974(4) 0.5545(4) 0.8420(2) 0.0265 1.0000 Uani .
C35 C 0.6253(4) 0.4572(3) 0.7925(3) 0.0264 1.0000 Uani .
C36 C 0.6571(4) 0.4722(4) 0.7182(2) 0.0272 1.0000 Uani .
C37 C 0.6969(4) 0.3765(4) 0.6725(2) 0.0279 1.0000 Uani .
C38 C 0.7181(4) 0.3840(4) 0.5948(2) 0.0303 1.0000 Uani .
C39 C 0.8123(4) 0.4500(4) 0.5834(3) 0.0309 1.0000 Uani .
C40 C 0.9462(4) 0.4595(5) 0.4960(3) 0.0412 1.0000 Uani .
C41 C 1.0260(4) 0.3802(4) 0.5075(3) 0.0328 1.0000 Uani .
C42 C 1.0060(5) 0.2833(5) 0.4775(4) 0.0519 1.0000 Uani .
C43 C 1.0783(6) 0.2091(6) 0.4859(4) 0.0629 1.0000 Uani .
C44 C 1.1755(5) 0.2336(6) 0.5223(4) 0.0563 1.0000 Uani .
C45 C 1.1992(4) 0.3302(5) 0.5525(3) 0.0471 1.0000 Uani .
C46 C 1.1224(4) 0.4031(5) 0.5454(3) 0.0409 1.0000 Uani .
C47 C 0.5438(5) 0.3194(5) 0.9122(3) 0.0434 1.0000 Uani .
C48 C 0.3646(5) 0.4728(6) 0.7407(3) 0.0479 1.0000 Uani .
C49 C 0.5634(4) 0.5559(5) 1.0280(3) 0.0433 1.0000 Uani .
C50 C 0.5685(5) 0.7074(5) 0.9726(3) 0.0511 1.0000 Uani .
C51 C 0.8259(4) 0.2483(4) 0.6837(3) 0.0345 1.0000 Uani .
C52 C 0.9320(4) 0.2350(4) 0.7228(3) 0.0349 1.0000 Uani .
C53 C 0.9299(5) 0.1980(5) 0.7853(3) 0.0431 1.0000 Uani .
C54 C 1.0284(6) 0.1917(6) 0.8229(4) 0.0579 1.0000 Uani .
C55 C 1.1260(5) 0.2216(5) 0.7990(4) 0.0569 1.0000 Uani .
C56 C 1.1267(5) 0.2579(6) 0.7359(4) 0.0554 1.0000 Uani .
C57 C 1.0316(5) 0.2640(4) 0.6981(3) 0.0420 1.0000 Uani .
C58 C 0.6093(7) 0.4129(12) 0.4323(5) 0.1277 1.0000 Uani .
C61 C 0.4807(4) 0.8645(5) 0.4842(3) 0.0376 1.0000 Uani .
C62 C 0.4240(4) 0.8963(4) 0.5554(3) 0.0322 1.0000 Uani .
C63 C 0.3839(4) 1.0544(5) 0.6170(3) 0.0361 1.0000 Uani .
C64 C 0.3050(4) 0.9254(4) 0.5396(3) 0.0335 1.0000 Uani .
C65 C 0.2874(4) 0.8980(5) 0.4592(2) 0.0334 1.0000 Uani .
C66 C 0.2225(4) 0.7999(4) 0.4403(2) 0.0320 1.0000 Uani .
C67 C 0.2118(4) 0.7620(4) 0.3603(2) 0.0297 1.0000 Uani .
C68 C 0.1797(4) 0.6512(5) 0.3417(2) 0.0358 1.0000 Uani .
C69 C 0.0692(4) 0.6271(4) 0.3703(3) 0.0359 1.0000 Uani .
C70 C -0.0141(5) 0.5138(5) 0.2751(3) 0.0502 1.0000 Uani .
C71 C -0.1231(4) 0.5674(5) 0.2773(3) 0.0457 1.0000 Uani .
C72 C -0.1411(5) 0.6377(6) 0.2363(3) 0.0551 1.0000 Uani .
C73 C -0.2387(6) 0.6897(7) 0.2394(4) 0.0682 1.0000 Uani .
C74 C -0.3195(6) 0.6719(6) 0.2860(4) 0.0610 1.0000 Uani .
C75 C -0.3026(5) 0.6009(6) 0.3267(4) 0.0618 1.0000 Uani .
C76 C -0.2060(5) 0.5492(6) 0.3232(3) 0.0524 1.0000 Uani .
C77 C 0.4656(6) 1.0750(6) 0.4231(4) 0.0616 1.0000 Uani .
C78 C 0.5131(5) 0.7560(5) 0.4676(3) 0.0486 1.0000 Uani .
C79 C 0.4237(5) 1.1584(5) 0.6215(3) 0.0430 1.0000 Uani .
C80 C 0.3415(5) 1.0350(5) 0.6872(3) 0.0398 1.0000 Uani .
C81 C 0.1415(4) 0.8270(5) 0.2605(3) 0.0407 1.0000 Uani .
C82 C 0.0686(4) 0.9089(5) 0.2458(3) 0.0402 1.0000 Uani .
C83 C 0.0879(6) 1.0060(5) 0.2814(4) 0.0576 1.0000 Uani .
C84 C 0.0192(8) 1.0808(7) 0.2676(5) 0.0764 1.0000 Uani .
C85 C -0.0651(8) 1.0616(8) 0.2192(5) 0.0816 1.0000 Uani .
C86 C -0.0849(7) 0.9679(8) 0.1855(5) 0.0791 1.0000 Uani .
C87 C -0.0164(6) 0.8895(7) 0.1967(4) 0.0642 1.0000 Uani .
C88 C 0.2562(5) 0.4117(6) 0.3800(4) 0.0592 1.0000 Uani .
C91 C -0.0989(4) 0.4833(5) -0.0752(3) 0.0354 1.0000 Uani .
C92 C -0.0429(4) 0.4785(4) -0.1466(3) 0.0310 1.0000 Uani .
C93 C -0.0019(4) 0.6050(4) -0.2074(2) 0.0329 1.0000 Uani .
C94 C 0.0775(4) 0.5146(4) -0.1311(2) 0.0313 1.0000 Uani .
C95 C 0.0955(4) 0.5284(4) -0.0514(2) 0.0326 1.0000 Uani .
C96 C 0.1609(4) 0.4440(4) -0.0311(2) 0.0310 1.0000 Uani .
C97 C 0.1818(4) 0.4580(5) 0.0489(3) 0.0376 1.0000 Uani .
C98 C 0.2181(4) 0.3635(5) 0.0747(3) 0.0408 1.0000 Uani .
C99 C 0.3251(5) 0.3184(5) 0.0452(3) 0.0479 1.0000 Uani .
C100 C 0.4076(6) 0.2633(8) 0.1462(4) 0.0776 1.0000 Uani .
C101 C 0.5191(6) 0.2982(7) 0.1426(5) 0.0735 1.0000 Uani .
C102 C 0.5455(8) 0.3949(8) 0.1685(5) 0.0831 1.0000 Uani .
C103 C 0.6534(8) 0.4297(9) 0.1650(6) 0.0943 1.0000 Uani .
C104 C 0.7340(8) 0.3692(11) 0.1342(5) 0.1123 1.0000 Uani .
C105 C 0.7066(8) 0.2750(13) 0.1068(9) 0.1731 1.0000 Uani .
C106 C 0.6007(7) 0.2355(10) 0.1118(9) 0.1510 1.0000 Uani .
C107 C -0.0730(7) 0.7292(6) -0.0109(4) 0.0682 1.0000 Uani .
C108 C -0.1296(5) 0.3818(5) -0.0580(3) 0.0445 1.0000 Uani .
C109 C -0.0417(6) 0.7088(5) -0.2105(3) 0.0467 1.0000 Uani .
C110 C 0.0394(5) 0.5512(5) -0.2779(3) 0.0401 1.0000 Uani .
C111 C 0.2700(5) 0.5857(6) 0.1342(3) 0.0514 1.0000 Uani .
C112 C 0.3221(4) 0.6843(6) 0.1364(3) 0.0474 1.0000 Uani .
C113 C 0.2802(5) 0.7513(6) 0.0977(3) 0.0516 1.0000 Uani .
C114 C 0.3271(6) 0.8435(6) 0.1021(4) 0.0653 1.0000 Uani .
C115 C 0.4176(6) 0.8711(7) 0.1456(4) 0.0729 1.0000 Uani .
C116 C 0.4603(6) 0.8048(7) 0.1836(4) 0.0715 1.0000 Uani .
C117 C 0.4140(5) 0.7118(6) 0.1792(4) 0.0623 1.0000 Uani .
C118 C 0.1383(8) 0.1092(7) 0.0736(7) 0.0967 1.0000 Uani .
H6 H 0.5912 1.0188 0.6637 0.0440 1.0000 Uiso R
H36 H 0.7857 0.5328 0.7480 0.0472 1.0000 Uiso R
H66 H 0.0796 0.8560 0.4555 0.0515 1.0000 Uiso R
H96 H 0.3055 0.4811 -0.0546 0.0563 1.0000 Uiso R
H11 H 1.0090 0.8697 0.5715 0.0394 1.0000 Uiso R
H21 H 0.9439 1.0533 0.5756 0.0376 1.0000 Uiso R
H41 H 0.7588 1.0491 0.5830 0.0317 1.0000 Uiso R
H51 H 0.7056 0.8717 0.5959 0.0319 1.0000 Uiso R
H61 H 0.7935 1.0029 0.7123 0.0345 1.0000 Uiso R
H71 H 0.7491 0.8466 0.7353 0.0363 1.0000 Uiso R
H81 H 0.6624 0.8913 0.8407 0.0360 1.0000 Uiso R
H91 H 0.5952 1.0693 0.8097 0.0381 1.0000 Uiso R
H92 H 0.5156 0.9805 0.8043 0.0381 1.0000 Uiso R
H101 H 0.4430 1.0996 0.9647 0.0559 1.0000 Uiso R
H102 H 0.4271 1.1138 0.8875 0.0559 1.0000 Uiso R
H121 H 0.4565 0.8871 0.9478 0.0626 1.0000 Uiso R
H131 H 0.3325 0.7593 0.9299 0.0759 1.0000 Uiso R
H141 H 0.1674 0.7745 0.8746 0.0734 1.0000 Uiso R
H151 H 0.1202 0.9219 0.8389 0.0782 1.0000 Uiso R
H161 H 0.2513 1.0502 0.8503 0.0671 1.0000 Uiso R
H181 H 1.0866 0.9960 0.6541 0.0533 1.0000 Uiso R
H182 H 0.9786 1.0053 0.6965 0.0533 1.0000 Uiso R
H183 H 1.0501 0.9115 0.6915 0.0533 1.0000 Uiso R
H191 H 0.7578 0.9043 0.3558 0.0505 1.0000 Uiso R
H192 H 0.8849 0.9064 0.3508 0.0505 1.0000 Uiso R
H193 H 0.8284 0.8314 0.3894 0.0505 1.0000 Uiso R
H201 H 0.7488 1.0811 0.4133 0.0558 1.0000 Uiso R
H202 H 0.8172 1.1191 0.4812 0.0558 1.0000 Uiso R
H203 H 0.8754 1.0921 0.4093 0.0558 1.0000 Uiso R
H211 H 0.5520 0.7713 0.7764 0.0446 1.0000 Uiso R
H212 H 0.6222 0.7133 0.7163 0.0446 1.0000 Uiso R
H231 H 0.5314 0.6237 0.6104 0.0555 1.0000 Uiso R
H241 H 0.3691 0.5759 0.5469 0.0788 1.0000 Uiso R
H251 H 0.2032 0.6514 0.5855 0.0853 1.0000 Uiso R
H261 H 0.1979 0.7665 0.6886 0.0757 1.0000 Uiso R
H271 H 0.3592 0.8112 0.7538 0.0541 1.0000 Uiso R
H311 H 0.3789 0.4304 0.8364 0.0414 1.0000 Uiso R
H321 H 0.4390 0.6128 0.8342 0.0390 1.0000 Uiso R
H341 H 0.6252 0.6104 0.8258 0.0318 1.0000 Uiso R
H351 H 0.6840 0.4259 0.8125 0.0318 1.0000 Uiso R
H361 H 0.5932 0.4928 0.6963 0.0328 1.0000 Uiso R
H371 H 0.6436 0.3267 0.6735 0.0337 1.0000 Uiso R
H381 H 0.7325 0.3198 0.5695 0.0365 1.0000 Uiso R
H391 H 0.8756 0.4339 0.6083 0.0374 1.0000 Uiso R
H392 H 0.7930 0.5166 0.6002 0.0374 1.0000 Uiso R
H401 H 0.9661 0.5190 0.5265 0.0496 1.0000 Uiso R
H402 H 0.9510 0.4682 0.4485 0.0496 1.0000 Uiso R
H421 H 0.9409 0.2671 0.4502 0.0627 1.0000 Uiso R
H431 H 1.0612 0.1424 0.4669 0.0760 1.0000 Uiso R
H441 H 1.2271 0.1835 0.5268 0.0679 1.0000 Uiso R
H451 H 1.2663 0.3467 0.5775 0.0571 1.0000 Uiso R
H461 H 1.1369 0.4694 0.5669 0.0491 1.0000 Uiso R
H481 H 0.3023 0.5134 0.7527 0.0579 1.0000 Uiso R
H482 H 0.4119 0.5027 0.7119 0.0579 1.0000 Uiso R
H483 H 0.3415 0.4103 0.7157 0.0579 1.0000 Uiso R
H491 H 0.6301 0.5769 1.0522 0.0523 1.0000 Uiso R
H492 H 0.5030 0.5792 1.0570 0.0523 1.0000 Uiso R
H493 H 0.5614 0.4861 1.0173 0.0523 1.0000 Uiso R
H501 H 0.6362 0.7262 0.9963 0.0616 1.0000 Uiso R
H502 H 0.5094 0.7371 1.0004 0.0616 1.0000 Uiso R
H503 H 0.5674 0.7285 0.9285 0.0616 1.0000 Uiso R
H511 H 0.7700 0.2069 0.6961 0.0417 1.0000 Uiso R
H512 H 0.8368 0.2331 0.6343 0.0417 1.0000 Uiso R
H531 H 0.8625 0.1772 0.8021 0.0521 1.0000 Uiso R
H541 H 1.0273 0.1665 0.8655 0.0697 1.0000 Uiso R
H551 H 1.1922 0.2177 0.8249 0.0688 1.0000 Uiso R
H561 H 1.1942 0.2784 0.7190 0.0669 1.0000 Uiso R
H571 H 1.0335 0.2881 0.6552 0.0507 1.0000 Uiso R
H611 H 0.5449 0.9035 0.4836 0.0454 1.0000 Uiso R
H621 H 0.4263 0.8464 0.5832 0.0388 1.0000 Uiso R
H641 H 0.2531 0.8937 0.5641 0.0404 1.0000 Uiso R
H651 H 0.2488 0.9490 0.4425 0.0403 1.0000 Uiso R
H661 H 0.2598 0.7516 0.4608 0.0386 1.0000 Uiso R
H671 H 0.2802 0.7709 0.3392 0.0358 1.0000 Uiso R
H681 H 0.1789 0.6309 0.2920 0.0430 1.0000 Uiso R
H691 H 0.0739 0.6374 0.4202 0.0434 1.0000 Uiso R
H692 H 0.0148 0.6692 0.3564 0.0434 1.0000 Uiso R
H701 H 0.0332 0.5387 0.2438 0.0607 1.0000 Uiso R
H702 H -0.0266 0.4456 0.2585 0.0607 1.0000 Uiso R
H721 H -0.0854 0.6508 0.2053 0.0666 1.0000 Uiso R
H731 H -0.2505 0.7369 0.2101 0.0826 1.0000 Uiso R
H741 H -0.3859 0.7086 0.2898 0.0737 1.0000 Uiso R
H751 H -0.3586 0.5876 0.3575 0.0745 1.0000 Uiso R
H761 H -0.1951 0.5011 0.3518 0.0635 1.0000 Uiso R
H781 H 0.5640 0.7425 0.5023 0.0587 1.0000 Uiso R
H782 H 0.5460 0.7419 0.4226 0.0587 1.0000 Uiso R
H783 H 0.4494 0.7163 0.4677 0.0587 1.0000 Uiso R
H791 H 0.3662 1.2028 0.6379 0.0517 1.0000 Uiso R
H792 H 0.4846 1.1701 0.6531 0.0517 1.0000 Uiso R
H793 H 0.4453 1.1678 0.5761 0.0517 1.0000 Uiso R
H801 H 0.2836 1.0793 0.7028 0.0480 1.0000 Uiso R
H802 H 0.3996 1.0441 0.7211 0.0480 1.0000 Uiso R
H803 H 0.3151 0.9693 0.6813 0.0480 1.0000 Uiso R
H811 H 0.2156 0.8402 0.2503 0.0492 1.0000 Uiso R
H812 H 0.1188 0.7665 0.2323 0.0492 1.0000 Uiso R
H831 H 0.1471 1.0202 0.3143 0.0696 1.0000 Uiso R
H841 H 0.0308 1.1462 0.2922 0.0920 1.0000 Uiso R
H851 H -0.1097 1.1138 0.2093 0.0980 1.0000 Uiso R
H861 H -0.1458 0.9548 0.1539 0.0955 1.0000 Uiso R
H871 H -0.0284 0.8249 0.1710 0.0773 1.0000 Uiso R
H911 H -0.1633 0.5223 -0.0740 0.0426 1.0000 Uiso R
H921 H -0.0462 0.4144 -0.1745 0.0374 1.0000 Uiso R
H941 H 0.1290 0.4702 -0.1561 0.0378 1.0000 Uiso R
H951 H 0.1334 0.5885 -0.0352 0.0393 1.0000 Uiso R
H961 H 0.1205 0.3848 -0.0457 0.0374 1.0000 Uiso R
H971 H 0.1162 0.4815 0.0724 0.0454 1.0000 Uiso R
H981 H 0.2229 0.3765 0.1246 0.0492 1.0000 Uiso R
H991 H 0.3815 0.3668 0.0541 0.0580 1.0000 Uiso R
H992 H 0.3165 0.2967 -0.0041 0.0580 1.0000 Uiso R
H1001 H 0.3655 0.3140 0.1733 0.0940 1.0000 Uiso R
H1002 H 0.4086 0.2075 0.1685 0.0940 1.0000 Uiso R
H1021 H 0.4898 0.4388 0.1888 0.1006 1.0000 Uiso R
H1031 H 0.6703 0.4962 0.1847 0.1138 1.0000 Uiso R
H1041 H 0.8070 0.3926 0.1314 0.1368 1.0000 Uiso R
H1051 H 0.7619 0.2327 0.0839 0.2125 1.0000 Uiso R
H1061 H 0.5854 0.1681 0.0939 0.1851 1.0000 Uiso R
H1081 H -0.1813 0.3500 -0.0920 0.0536 1.0000 Uiso R
H1082 H -0.1611 0.3905 -0.0126 0.0536 1.0000 Uiso R
H1083 H -0.0655 0.3425 -0.0589 0.0536 1.0000 Uiso R
H1091 H 0.0159 0.7448 -0.2269 0.0563 1.0000 Uiso R
H1092 H -0.1031 0.7053 -0.2418 0.0563 1.0000 Uiso R
H1093 H -0.0625 0.7408 -0.1648 0.0563 1.0000 Uiso R
H1101 H 0.0975 0.5876 -0.2931 0.0483 1.0000 Uiso R
H1102 H -0.0190 0.5442 -0.3116 0.0483 1.0000 Uiso R
H1103 H 0.0653 0.4880 -0.2730 0.0483 1.0000 Uiso R
H1111 H 0.1983 0.5942 0.1532 0.0622 1.0000 Uiso R
H1112 H 0.3133 0.5489 0.1612 0.0622 1.0000 Uiso R
H1131 H 0.2182 0.7336 0.0677 0.0621 1.0000 Uiso R
H1141 H 0.2970 0.8881 0.0750 0.0788 1.0000 Uiso R
H1151 H 0.4493 0.9346 0.1492 0.0880 1.0000 Uiso R
H1161 H 0.5225 0.8227 0.2134 0.0862 1.0000 Uiso R
H1171 H 0.4454 0.6668 0.2055 0.0751 1.0000 Uiso R
H171 H 0.8447 0.6460 0.4803 0.0448 1.0000 Uiso R
H172 H 0.9068 0.7430 0.4771 0.0448 1.0000 Uiso R
H173 H 0.7800 0.7434 0.4846 0.0448 1.0000 Uiso R
H281 H 0.8224 1.0815 1.0159 0.1080 1.0000 Uiso R
H282 H 0.8152 1.1409 0.9553 0.1080 1.0000 Uiso R
H283 H 0.7137 1.0828 0.9733 0.1080 1.0000 Uiso R
H471 H 0.5474 0.2597 0.9298 0.0525 1.0000 Uiso R
H472 H 0.6090 0.3564 0.9252 0.0525 1.0000 Uiso R
H473 H 0.4821 0.3563 0.9314 0.0525 1.0000 Uiso R
H581 H 0.5777 0.3809 0.3889 0.1545 1.0000 Uiso R
H582 H 0.6869 0.4057 0.4307 0.1545 1.0000 Uiso R
H583 H 0.5911 0.4807 0.4401 0.1545 1.0000 Uiso R
H771 H 0.4894 1.1166 0.3923 0.0740 1.0000 Uiso R
H772 H 0.5210 1.0719 0.4578 0.0740 1.0000 Uiso R
H773 H 0.4000 1.1005 0.4455 0.0740 1.0000 Uiso R
H881 H 0.2799 0.3473 0.3601 0.0712 1.0000 Uiso R
H882 H 0.2796 0.4273 0.4278 0.0712 1.0000 Uiso R
H883 H 0.1783 0.4146 0.3773 0.0712 1.0000 Uiso R
H1071 H -0.0963 0.7859 0.0210 0.0822 1.0000 Uiso R
H1072 H -0.0047 0.7424 -0.0305 0.0822 1.0000 Uiso R
H1073 H -0.1264 0.7126 -0.0474 0.0822 1.0000 Uiso R
H1181 H 0.1124 0.0642 0.1014 0.1158 1.0000 Uiso R
H1182 H 0.2159 0.1147 0.0782 0.1158 1.0000 Uiso R
H1183 H 0.1187 0.0862 0.0257 0.1158 1.0000 Uiso R

loop_
_atom_site_aniso_label
_atom_site_aniso_U_11
_atom_site_aniso_U_22
_atom_site_aniso_U_33
_atom_site_aniso_U_23
_atom_site_aniso_U_13
_atom_site_aniso_U_12
S1 0.0478(7) 0.0330(7) 0.0413(6) 0.0101(5) 0.0158(5) 0.0124(6)
S2 0.0357(7) 0.0897(13) 0.0400(7) 0.0097(8) -0.0036(5) 0.0085(7)
S31 0.0515(7) 0.0306(7) 0.0415(6) 0.0045(5) 0.0179(5) -0.0073(6)
S32 0.0318(7) 0.0981(15) 0.0363(6) 0.0131(7) -0.0052(5) -0.0174(8)
S61 0.0300(6) 0.0604(9) 0.0336(6) 0.0043(6) 0.0042(5) -0.0091(6)
S62 0.0430(7) 0.0516(9) 0.0517(7) 0.0167(7) 0.0199(6) 0.0159(6)
S91 0.0310(6) 0.0646(10) 0.0297(5) 0.0026(6) 0.0032(4) 0.0078(6)
S92 0.0493(8) 0.0654(11) 0.0668(10) 0.0272(9) 0.0097(7) -0.0022(8)
O1 0.0246(17) 0.061(3) 0.0263(16) 0.0066(17) 0.0054(13) -0.0014(16)
O2 0.0288(16) 0.045(2) 0.0265(15) 0.0076(14) 0.0038(12) -0.0056(15)
O3 0.0295(17) 0.051(2) 0.0304(17) -0.0007(15) 0.0092(13) -0.0037(16)
O4 0.075(3) 0.030(2) 0.073(3) 0.015(2) 0.043(3) 0.008(2)
O5 0.068(3) 0.048(3) 0.047(2) 0.0105(19) 0.006(2) 0.034(2)
O6 0.0228(15) 0.0296(19) 0.0353(16) 0.0052(14) 0.0051(12) 0.0032(13)
O7 0.0297(17) 0.0295(19) 0.0349(16) 0.0082(14) 0.0035(12) -0.0030(14)
O8 0.0304(18) 0.059(3) 0.0349(17) 0.0110(17) -0.0014(14) -0.0047(17)
O9 0.096(5) 0.101(5) 0.081(4) 0.044(4) -0.028(3) 0.004(4)
O10 0.027(2) 0.166(7) 0.074(4) 0.002(4) -0.004(2) 0.012(3)
O31 0.0209(16) 0.064(3) 0.0307(17) 0.0002(18) 0.0050(13) -0.0018(17)
O32 0.0237(15) 0.046(2) 0.0283(15) 0.0003(15) 0.0053(12) 0.0038(14)
O33 0.0274(17) 0.053(2) 0.0277(15) 0.0078(15) 0.0063(13) 0.0073(15)
O34 0.076(3) 0.023(2) 0.069(3) 0.0112(19) 0.044(2) 0.0076(19)
O35 0.063(3) 0.048(3) 0.048(2) 0.0084(19) 0.0090(19) -0.026(2)
O36 0.0268(16) 0.034(2) 0.0337(16) 0.0089(14) 0.0047(12) -0.0037(14)
O37 0.0281(16) 0.0273(18) 0.0336(16) 0.0060(13) 0.0014(12) 0.0032(13)
O38 0.0276(17) 0.052(3) 0.0373(18) 0.0072(17) -0.0036(14) 0.0015(16)
O39 0.093(5) 0.100(5) 0.096(5) -0.023(4) -0.037(4) -0.024(4)
O40 0.028(2) 0.178(7) 0.058(3) 0.041(4) -0.008(2) -0.014(3)
O61 0.0258(16) 0.039(2) 0.0395(17) -0.0030(16) -0.0035(13) 0.0025(15)
O62 0.0331(17) 0.040(2) 0.0338(17) -0.0004(15) -0.0050(13) 0.0108(15)
O63 0.0342(19) 0.049(3) 0.0435(19) 0.0041(17) 0.0058(15) -0.0020(17)
O64 0.042(2) 0.053(3) 0.0374(18) 0.0163(18) -0.0081(15) 0.0074(18)
O65 0.0283(18) 0.100(4) 0.040(2) 0.010(2) 0.0113(15) -0.009(2)
O66 0.0210(15) 0.046(2) 0.0341(16) 0.0048(15) 0.0081(12) 0.0017(14)
O67 0.0277(16) 0.049(2) 0.0260(15) 0.0098(14) 0.0043(12) 0.0045(15)
O68 0.0287(17) 0.049(2) 0.0405(18) 0.0052(17) 0.0007(14) 0.0058(16)
O69 0.101(4) 0.056(3) 0.038(2) 0.008(2) 0.016(2) 0.031(3)
O70 0.028(2) 0.058(3) 0.167(6) 0.032(4) 0.035(3) 0.013(2)
O91 0.0275(17) 0.047(2) 0.0358(17) 0.0142(16) -0.0037(13) -0.0023(15)
O92 0.0316(17) 0.045(2) 0.0336(16) 0.0121(16) -0.0077(13) -0.0110(16)
O93 0.053(3) 0.078(4) 0.062(3) 0.025(3) 0.003(2) 0.020(2)
O94 0.039(2) 0.067(3) 0.0332(18) -0.0032(18) 0.0038(15) 0.014(2)
O95 0.0269(18) 0.105(4) 0.039(2) -0.005(2) 0.0094(15) 0.010(2)
O96 0.0229(15) 0.056(2) 0.0322(16) 0.0072(16) 0.0076(12) 0.0001(15)
O97 0.0306(17) 0.059(3) 0.0274(15) 0.0013(16) 0.0007(13) -0.0025(16)
O98 0.038(2) 0.059(3) 0.054(2) 0.024(2) -0.0003(17) -0.0055(19)
O99 0.109(5) 0.095(5) 0.055(3) 0.027(3) 0.012(3) -0.032(4)
O100 0.051(3) 0.088(4) 0.121(5) 0.050(4) 0.005(3) -0.017(3)
N1 0.032(2) 0.030(2) 0.0324(19) 0.0023(17) 0.0080(15) 0.0116(17)
N31 0.031(2) 0.039(3) 0.036(2) 0.0092(19) 0.0088(16) -0.0036(18)
N61 0.0215(18) 0.045(3) 0.0322(19) 0.0035(18) 0.0045(15) -0.0017(17)
N91 0.0212(18) 0.051(3) 0.0287(18) 0.0083(18) 0.0010(14) 0.0009(18)
C1 0.027(2) 0.039(3) 0.033(2) 0.007(2) 0.0046(18) 0.006(2)
C2 0.029(2) 0.036(3) 0.029(2) 0.006(2) 0.0049(17) -0.001(2)
C3 0.022(2) 0.050(3) 0.029(2) 0.010(2) 0.0078(17) -0.003(2)
C4 0.027(2) 0.023(2) 0.029(2) 0.0052(18) 0.0071(17) -0.0021(18)
C5 0.028(2) 0.023(2) 0.030(2) 0.0067(18) 0.0058(17) 0.0038(18)
C6 0.023(2) 0.031(3) 0.033(2) 0.009(2) 0.0052(16) 0.0067(18)
C7 0.025(2) 0.031(3) 0.034(2) 0.005(2) 0.0045(17) 0.0067(19)
C8 0.028(2) 0.032(3) 0.032(2) 0.0094(19) 0.0025(18) 0.0007(19)
C9 0.033(2) 0.028(3) 0.035(2) 0.006(2) 0.0100(19) 0.005(2)
C10 0.040(3) 0.048(4) 0.051(3) 0.007(3) 0.021(3) -0.002(3)
C11 0.032(3) 0.052(4) 0.043(3) 0.008(2) 0.015(2) -0.007(2)
C12 0.052(3) 0.054(4) 0.050(3) 0.012(3) -0.001(3) -0.001(3)
C13 0.068(4) 0.069(5) 0.054(4) 0.018(3) 0.000(3) -0.007(4)
C14 0.060(4) 0.065(5) 0.055(4) 0.004(3) 0.013(3) -0.024(4)
C15 0.026(3) 0.091(6) 0.071(4) -0.004(4) 0.001(3) -0.006(3)
C16 0.050(4) 0.057(4) 0.060(4) 0.011(3) 0.008(3) 0.012(3)
C17 0.040(3) 0.032(3) 0.039(3) 0.005(2) 0.004(2) 0.001(2)
C18 0.031(3) 0.061(4) 0.038(3) 0.003(3) -0.002(2) 0.006(2)
C19 0.040(3) 0.057(4) 0.028(2) 0.004(2) 0.003(2) -0.002(3)
C20 0.049(3) 0.046(4) 0.048(3) 0.018(3) 0.009(2) 0.005(3)
C21 0.039(3) 0.034(3) 0.040(3) 0.009(2) 0.011(2) 0.001(2)
C22 0.036(3) 0.027(3) 0.045(3) 0.008(2) 0.007(2) -0.001(2)
C23 0.061(4) 0.034(3) 0.044(3) 0.008(2) 0.006(3) -0.003(3)
C24 0.094(6) 0.044(4) 0.057(4) 0.008(3) -0.012(4) -0.019(4)
C25 0.060(4) 0.068(5) 0.086(5) 0.023(4) -0.019(4) -0.030(4)
C26 0.044(3) 0.051(4) 0.098(6) 0.024(4) 0.002(3) -0.011(3)
C27 0.040(3) 0.040(3) 0.056(3) 0.014(3) 0.011(2) -0.003(2)
C28 0.048(4) 0.137(9) 0.062(4) -0.040(5) -0.012(3) 0.001(5)
C31 0.026(2) 0.043(3) 0.035(2) 0.007(2) 0.0064(18) -0.007(2)
C32 0.023(2) 0.042(3) 0.032(2) 0.007(2) 0.0048(17) 0.006(2)
C33 0.024(2) 0.055(4) 0.030(2) -0.002(2) 0.0055(18) -0.001(2)
C34 0.024(2) 0.023(2) 0.032(2) 0.0036(19) 0.0071(16) -0.0034(18)
C35 0.026(2) 0.018(2) 0.037(2) 0.0083(18) 0.0052(17) -0.0011(17)
C36 0.0197(19) 0.024(2) 0.036(2) 0.0008(19) 0.0054(16) -0.0048(17)
C37 0.024(2) 0.030(3) 0.032(2) 0.0096(19) 0.0042(16) -0.0003(18)
C38 0.025(2) 0.037(3) 0.029(2) 0.0076(19) 0.0032(17) 0.0033(19)
C39 0.024(2) 0.036(3) 0.035(2) 0.011(2) 0.0063(18) 0.0029(19)
C40 0.029(3) 0.062(4) 0.036(3) 0.015(3) 0.011(2) 0.004(3)
C41 0.026(2) 0.043(3) 0.031(2) 0.011(2) 0.0087(18) 0.004(2)
C42 0.047(3) 0.037(3) 0.069(4) 0.004(3) -0.016(3) 0.002(3)
C43 0.069(4) 0.041(4) 0.077(5) 0.009(3) -0.013(4) 0.009(3)
C44 0.046(3) 0.068(5) 0.054(3) 0.011(3) 0.006(3) 0.027(3)
C45 0.025(2) 0.075(5) 0.045(3) 0.019(3) 0.002(2) 0.003(3)
C46 0.033(3) 0.046(3) 0.044(3) 0.009(2) 0.006(2) -0.007(2)
C47 0.042(3) 0.046(4) 0.042(3) 0.008(2) 0.009(2) -0.004(3)
C48 0.033(3) 0.073(4) 0.037(3) 0.009(3) -0.002(2) -0.011(3)
C49 0.034(3) 0.065(4) 0.029(2) 0.003(2) 0.0051(19) 0.000(3)
C50 0.056(4) 0.049(4) 0.042(3) -0.008(3) 0.004(2) 0.007(3)
C51 0.036(2) 0.031(3) 0.036(2) 0.004(2) 0.0042(19) 0.004(2)
C52 0.034(2) 0.031(3) 0.039(2) 0.005(2) 0.0051(19) 0.006(2)
C53 0.044(3) 0.047(4) 0.039(3) 0.008(2) 0.007(2) 0.003(3)
C54 0.062(4) 0.063(5) 0.050(3) 0.013(3) -0.008(3) 0.015(3)
C55 0.046(3) 0.052(4) 0.069(4) 0.003(3) -0.014(3) 0.009(3)
C56 0.028(3) 0.058(4) 0.080(5) 0.011(4) 0.012(3) 0.008(3)
C57 0.040(3) 0.033(3) 0.055(3) 0.013(2) 0.013(2) 0.008(2)
C58 0.046(4) 0.295(18) 0.066(5) 0.096(8) -0.015(3) -0.036(7)
C61 0.020(2) 0.055(4) 0.035(2) -0.002(2) 0.0026(18) 0.006(2)
C62 0.028(2) 0.035(3) 0.030(2) -0.001(2) 0.0020(18) 0.004(2)
C63 0.023(2) 0.051(3) 0.033(2) 0.003(2) -0.0020(18) 0.002(2)
C64 0.026(2) 0.040(3) 0.034(2) 0.005(2) 0.0032(18) 0.004(2)
C65 0.020(2) 0.052(3) 0.028(2) 0.004(2) 0.0044(16) 0.003(2)
C66 0.017(2) 0.053(3) 0.026(2) 0.006(2) 0.0046(15) 0.0002(19)
C67 0.021(2) 0.041(3) 0.027(2) 0.0054(19) 0.0016(15) -0.0002(18)
C68 0.023(2) 0.056(4) 0.027(2) 0.003(2) 0.0010(16) 0.003(2)
C69 0.023(2) 0.046(3) 0.036(2) 0.003(2) 0.0071(18) -0.002(2)
C70 0.037(3) 0.061(4) 0.046(3) -0.009(3) 0.003(2) -0.002(3)
C71 0.031(2) 0.066(4) 0.040(3) 0.008(3) 0.001(2) -0.008(3)
C72 0.045(3) 0.080(5) 0.043(3) 0.017(3) 0.002(2) -0.008(3)
C73 0.061(4) 0.093(6) 0.055(4) 0.024(4) -0.004(3) 0.009(4)
C74 0.047(3) 0.082(5) 0.052(3) 0.009(3) -0.012(3) 0.007(3)
C75 0.044(3) 0.089(6) 0.055(3) 0.017(4) 0.010(3) 0.002(3)
C76 0.039(3) 0.070(5) 0.051(3) 0.016(3) 0.006(2) 0.001(3)
C77 0.071(4) 0.058(4) 0.054(4) 0.005(3) 0.013(3) -0.026(4)
C78 0.030(3) 0.064(4) 0.047(3) -0.003(3) 0.002(2) 0.014(3)
C79 0.040(3) 0.050(4) 0.039(3) 0.007(3) 0.001(2) 0.008(3)
C80 0.039(3) 0.049(4) 0.030(2) 0.002(2) 0.000(2) 0.000(2)
C81 0.035(3) 0.059(4) 0.028(2) 0.007(2) 0.0012(18) 0.001(2)
C82 0.039(3) 0.052(4) 0.033(2) 0.016(2) 0.0082(19) 0.009(2)
C83 0.055(4) 0.052(4) 0.068(4) 0.016(3) 0.001(3) 0.011(3)
C84 0.092(6) 0.058(5) 0.084(5) 0.024(4) 0.015(5) 0.021(4)
C85 0.084(6) 0.099(8) 0.073(5) 0.045(5) 0.015(4) 0.044(5)
C86 0.075(5) 0.093(7) 0.073(5) 0.027(5) -0.019(4) 0.021(5)
C87 0.059(4) 0.086(6) 0.048(3) 0.013(4) -0.011(3) 0.013(4)
C88 0.048(3) 0.062(5) 0.073(4) 0.026(4) 0.012(3) 0.005(3)
C91 0.028(2) 0.053(3) 0.027(2) 0.010(2) 0.0008(18) -0.004(2)
C92 0.022(2) 0.040(3) 0.032(2) 0.010(2) -0.0016(17) -0.0027(19)
C93 0.032(2) 0.039(3) 0.030(2) 0.012(2) -0.0036(18) -0.008(2)
C94 0.024(2) 0.045(3) 0.025(2) 0.006(2) -0.0011(16) -0.004(2)
C95 0.023(2) 0.045(3) 0.031(2) 0.009(2) 0.0016(17) -0.002(2)
C96 0.020(2) 0.041(3) 0.031(2) 0.005(2) 0.0035(16) -0.0014(19)
C97 0.024(2) 0.061(4) 0.029(2) 0.012(2) 0.0046(17) 0.003(2)
C98 0.026(2) 0.059(4) 0.039(2) 0.013(2) 0.0048(19) 0.000(2)
C99 0.036(3) 0.065(4) 0.045(3) 0.016(3) 0.005(2) 0.012(3)
C100 0.050(4) 0.122(8) 0.067(4) 0.033(5) 0.002(3) 0.023(4)
C101 0.051(4) 0.083(6) 0.079(5) -0.003(4) -0.006(4) 0.013(4)
C102 0.076(5) 0.089(7) 0.076(5) -0.006(5) -0.006(4) 0.010(5)
C103 0.077(6) 0.103(8) 0.094(7) -0.006(6) -0.017(5) -0.006(6)
C104 0.070(6) 0.179(13) 0.068(5) -0.029(7) 0.004(4) -0.021(7)
C105 0.048(5) 0.212(16) 0.200(15) -0.119(13) 0.014(7) -0.015(7)
C106 0.043(5) 0.117(9) 0.252(17) -0.076(11) 0.014(7) 0.018(5)
C107 0.092(6) 0.062(5) 0.050(3) 0.007(3) 0.003(3) 0.030(4)
C108 0.042(3) 0.053(4) 0.043(3) 0.020(3) 0.000(2) -0.009(3)
C109 0.056(4) 0.046(4) 0.039(3) 0.008(3) -0.001(2) -0.003(3)
C110 0.041(3) 0.047(3) 0.034(2) 0.012(2) 0.005(2) -0.005(2)
C111 0.042(3) 0.084(5) 0.026(2) 0.005(3) -0.003(2) 0.004(3)
C112 0.032(3) 0.075(4) 0.029(2) -0.008(3) 0.0034(19) -0.001(3)
C113 0.044(3) 0.072(5) 0.036(3) 0.003(3) 0.002(2) -0.002(3)
C114 0.066(4) 0.077(5) 0.051(3) 0.008(3) 0.011(3) 0.003(4)
C115 0.066(4) 0.074(6) 0.067(4) -0.020(4) 0.011(4) -0.018(4)
C116 0.053(4) 0.083(6) 0.066(4) -0.019(4) -0.005(3) -0.004(4)
C117 0.033(3) 0.089(6) 0.053(3) -0.018(4) -0.008(2) 0.006(3)
C118 0.096(7) 0.063(6) 0.142(9) 0.047(6) 0.028(6) 0.016(5)

loop_
_atom_type_symbol
_atom_type_scat_dispersion_real
_atom_type_scat_dispersion_imag
_atom_type_scat_Cromer_Mann_a1
_atom_type_scat_Cromer_Mann_b1
_atom_type_scat_Cromer_Mann_a2
_atom_type_scat_Cromer_Mann_b2
_atom_type_scat_Cromer_Mann_a3
_atom_type_scat_Cromer_Mann_b3
_atom_type_scat_Cromer_Mann_a4
_atom_type_scat_Cromer_Mann_b4
_atom_type_scat_Cromer_Mann_c
_atom_type_scat_source
C 0.0181 0.0091 2.3100 20.8439 1.0200 10.2075 1.5886 0.5687 0.8650 51.6512 0.2156 'International Tables Vol C 4.2.6.8 and 6.1.1.4'
H 0.0000 0.0000 0.4930 10.5109 0.3229 26.1257 0.1402 3.1424 0.0408 57.7998 0.0030 'International Tables Vol C 4.2.6.8 and 6.1.1.4'
N 0.0311 0.0180 12.2126 0.0057 3.1322 9.8933 2.0125 28.9975 1.1663 0.5826 -11.5290 'International Tables Vol C 4.2.6.8 and 6.1.1.4'
O 0.0492 0.0322 3.0485 13.2771 2.2868 5.7011 1.5463 0.3239 0.8670 32.9089 0.2508 'International Tables Vol C 4.2.6.8 and 6.1.1.4'
S 0.3331 0.5567 6.9053 1.4679 5.2034 22.2151 1.4379 0.2536 1.5863 56.1720 0.8669 'International Tables Vol C 4.2.6.8 and 6.1.1.4'

loop_
_geom_angle_atom_site_label_1
_geom_angle_atom_site_label_2
_geom_angle_atom_site_label_3
_geom_angle
_geom_angle_publ_flag
O4 S1 O5 120.0(3) yes
O4 S1 N1 105.9(2) yes
O5 S1 N1 106.9(3) yes
O4 S1 C17 107.6(3) yes
O5 S1 C17 107.3(3) yes
N1 S1 C17 108.8(2) yes
O8 S2 O9 109.5(3) yes
O8 S2 O10 105.7(3) yes
O9 S2 O10 119.7(5) yes
O8 S2 C28 103.4(4) yes
O9 S2 C28 109.2(5) yes
O10 S2 C28 108.1(4) yes
O34 S31 O35 119.7(3) yes
O34 S31 N31 106.9(2) yes
O35 S31 N31 106.7(3) yes
O34 S31 C47 107.2(3) yes
O35 S31 C47 107.6(3) yes
N31 S31 C47 108.4(3) yes
O38 S32 O39 108.4(3) yes
O38 S32 O40 106.5(3) yes
O39 S32 O40 118.1(4) yes
O38 S32 C58 104.5(4) yes
O39 S32 C58 108.9(6) yes
O40 S32 C58 109.6(4) yes
O64 S61 O65 120.5(2) yes
O64 S61 N61 105.4(2) yes
O65 S61 N61 106.7(3) yes
O64 S61 C77 108.1(4) yes
O65 S61 C77 108.2(3) yes
N61 S61 C77 107.3(3) yes
O68 S62 O69 108.8(3) yes
O68 S62 O70 105.5(3) yes
O69 S62 O70 120.1(4) yes
O68 S62 C88 104.2(3) yes
O69 S62 C88 109.5(4) yes
O70 S62 C88 107.6(4) yes
O94 S91 O95 118.8(2) yes
O94 S91 N91 107.6(2) yes
O95 S91 N91 106.9(3) yes
O94 S91 C107 107.4(4) yes
O95 S91 C107 107.5(4) yes
N91 S91 C107 108.2(3) yes
O98 S92 O99 109.2(3) yes
O98 S92 O100 105.4(3) yes
O99 S92 O100 119.3(4) yes
O98 S92 C118 103.2(4) yes
O99 S92 C118 110.7(5) yes
O100 S92 C118 107.7(5) yes
C2 O1 C3 107.2(4) yes
C3 O2 C4 106.5(3) yes
C9 O3 C10 112.3(4) yes
C6 O6 H6 117.5 no
C7 O7 C21 115.2(4) yes
S2 O8 C8 122.1(3) yes
C32 O31 C33 107.9(4) yes
C33 O32 C34 106.8(4) yes
C39 O33 C40 112.7(4) yes
C36 O36 H36 104.9 no
C37 O37 C51 114.2(4) yes
S32 O38 C38 121.6(3) yes
C62 O61 C63 107.8(4) yes
C63 O62 C64 106.6(4) yes
C69 O63 C70 112.5(5) yes
C66 O66 H66 113.6 no
C67 O67 C81 114.3(4) yes
S62 O68 C68 122.6(3) yes
C92 O91 C93 107.8(4) yes
C93 O92 C94 106.1(4) yes
C99 O93 C100 113.7(6) yes
C96 O96 H96 114.2 no
C97 O97 C111 115.6(4) yes
S92 O98 C98 122.6(4) yes
S1 N1 C1 117.9(3) yes
S1 N1 C5 118.8(3) yes
C1 N1 C5 111.3(4) yes
S31 N31 C31 118.3(3) yes
S31 N31 C35 118.9(4) yes
C31 N31 C35 110.9(4) yes
S61 N61 C61 118.7(3) yes
S61 N61 C65 121.0(4) yes
C61 N61 C65 111.0(4) yes
S91 N91 C91 118.5(3) yes
S91 N91 C95 121.6(4) yes
C91 N91 C95 110.8(4) yes
N1 C1 C2 105.0(4) yes
N1 C1 C18 111.5(4) yes
C2 C1 C18 112.9(5) yes
N1 C1 H11 109.2 no
C2 C1 H11 109.2 no
C18 C1 H11 108.8 no
C1 C2 O1 110.7(4) yes
C1 C2 C4 105.9(4) yes
O1 C2 C4 104.5(4) yes
C1 C2 H21 111.7 no
O1 C2 H21 111.8 no
C4 C2 H21 111.9 no
O2 C3 O1 102.6(4) yes
O2 C3 C19 108.9(4) yes
O1 C3 C19 109.1(4) yes
O2 C3 C20 111.7(4) yes
O1 C3 C20 111.8(5) yes
C19 C3 C20 112.2(5) yes
C2 C4 O2 103.4(3) yes
C2 C4 C5 107.8(4) yes
O2 C4 C5 109.4(4) yes
C2 C4 H41 112.1 no
O2 C4 H41 111.8 no
C5 C4 H41 111.9 no
C4 C5 N1 104.8(4) yes
C4 C5 C6 112.5(4) yes
N1 C5 C6 110.9(4) yes
C4 C5 H51 109.5 no
N1 C5 H51 109.7 no
C6 C5 H51 109.3 no
C5 C6 O6 109.4(4) yes
C5 C6 C7 111.7(4) yes
O6 C6 C7 111.4(4) yes
C5 C6 H61 107.9 no
O6 C6 H61 108.2 no
C7 C6 H61 108.1 no
C6 C7 O7 106.5(4) yes
C6 C7 C8 114.7(4) yes
O7 C7 C8 109.3(4) yes
C6 C7 H71 108.5 no
O7 C7 H71 109.0 no
C8 C7 H71 108.7 no
C7 C8 O8 104.7(4) yes
C7 C8 C9 115.5(4) yes
O8 C8 C9 111.5(4) yes
C7 C8 H81 108.3 no
O8 C8 H81 108.3 no
C9 C8 H81 108.3 no
C8 C9 O3 109.5(4) yes
C8 C9 H91 109.4 no
O3 C9 H91 109.4 no
C8 C9 H92 109.8 no
O3 C9 H92 109.4 no
H91 C9 H92 109.5 no
O3 C10 C11 111.9(5) yes
O3 C10 H101 108.8 no
C11 C10 H101 108.9 no
O3 C10 H102 109.1 no
C11 C10 H102 108.7 no
H101 C10 H102 109.4 no
C10 C11 C12 122.4(6) yes
C10 C11 C16 119.4(6) yes
C12 C11 C16 118.1(6) yes
C11 C12 C13 122.1(7) yes
C11 C12 H121 118.8 no
C13 C12 H121 119.1 no
C12 C13 C14 120.3(8) yes
C12 C13 H131 119.7 no
C14 C13 H131 119.9 no
C13 C14 C15 120.8(7) yes
C13 C14 H141 119.8 no
C15 C14 H141 119.4 no
C14 C15 C16 119.1(6) yes
C14 C15 H151 120.4 no
C16 C15 H151 120.5 no
C11 C16 C15 119.4(7) yes
C11 C16 H161 120.3 no
C15 C16 H161 120.2 no
S1 C17 H171 109.5 no
S1 C17 H172 109.2 no
H171 C17 H172 109.4 no
S1 C17 H173 109.5 no
H171 C17 H173 109.4 no
H172 C17 H173 109.8 no
C1 C18 H181 109.7 no
C1 C18 H182 109.2 no
H181 C18 H182 109.6 no
C1 C18 H183 109.5 no
H181 C18 H183 109.2 no
H182 C18 H183 109.6 no
C3 C19 H191 109.4 no
C3 C19 H192 109.3 no
H191 C19 H192 109.8 no
C3 C19 H193 109.6 no
H191 C19 H193 109.4 no
H192 C19 H193 109.3 no
C3 C20 H201 109.4 no
C3 C20 H202 109.5 no
H201 C20 H202 109.4 no
C3 C20 H203 109.3 no
H201 C20 H203 109.8 no
H202 C20 H203 109.4 no
O7 C21 C22 107.0(4) yes
O7 C21 H211 110.0 no
C22 C21 H211 110.0 no
O7 C21 H212 110.0 no
C22 C21 H212 110.4 no
H211 C21 H212 109.5 no
C21 C22 C23 122.2(5) yes
C21 C22 C27 118.9(5) yes
C23 C22 C27 118.9(6) yes
C22 C23 C24 120.8(7) yes
C22 C23 H231 119.4 no
C24 C23 H231 119.8 no
C23 C24 C25 119.4(7) yes
C23 C24 H241 120.3 no
C25 C24 H241 120.3 no
C24 C25 C26 120.4(7) yes
C24 C25 H251 120.0 no
C26 C25 H251 119.6 no
C25 C26 C27 120.1(7) yes
C25 C26 H261 119.8 no
C27 C26 H261 120.1 no
C22 C27 C26 120.3(6) yes
C22 C27 H271 119.8 no
C26 C27 H271 119.8 no
S2 C28 H281 109.4 no
S2 C28 H282 109.5 no
H281 C28 H282 109.3 no
S2 C28 H283 109.5 no
H281 C28 H283 109.7 no
H282 C28 H283 109.5 no
N31 C31 C32 105.6(4) yes
N31 C31 C48 110.8(4) yes
C32 C31 C48 113.0(5) yes
N31 C31 H311 109.3 no
C32 C31 H311 109.3 no
C48 C31 H311 108.8 no
C31 C32 O31 111.3(4) yes
C31 C32 C34 106.1(4) yes
O31 C32 C34 104.2(4) yes
C31 C32 H321 111.5 no
O31 C32 H321 111.5 no
C34 C32 H321 111.8 no
O31 C33 O32 102.3(4) yes
O31 C33 C49 108.8(4) yes
O32 C33 C49 109.3(5) yes
O31 C33 C50 111.8(5) yes
O32 C33 C50 111.2(5) yes
C49 C33 C50 112.9(5) yes
C32 C34 O32 103.1(3) yes
C32 C34 C35 107.3(4) yes
O32 C34 C35 108.3(4) yes
C32 C34 H341 112.6 no
O32 C34 H341 112.4 no
C35 C34 H341 112.6 no
C34 C35 N31 104.6(4) yes
C34 C35 C36 112.7(4) yes
N31 C35 C36 111.4(4) yes
C34 C35 H351 109.3 no
N31 C35 H351 109.6 no
C36 C35 H351 109.1 no
C35 C36 O36 109.7(4) yes
C35 C36 C37 111.9(4) yes
O36 C36 C37 111.7(4) yes
C35 C36 H361 107.5 no
O36 C36 H361 108.0 no
C37 C36 H361 107.8 no
C36 C37 O37 106.7(4) yes
C36 C37 C38 114.4(4) yes
O37 C37 C38 109.7(4) yes
C36 C37 H371 108.5 no
O37 C37 H371 108.9 no
C38 C37 H371 108.6 no
C37 C38 O38 106.3(4) yes
C37 C38 C39 115.3(4) yes
O38 C38 C39 110.6(4) yes
C37 C38 H381 108.2 no
O38 C38 H381 108.2 no
C39 C38 H381 108.1 no
C38 C39 O33 109.3(4) yes
C38 C39 H391 109.8 no
O33 C39 H391 109.3 no
C38 C39 H392 109.3 no
O33 C39 H392 109.6 no
H391 C39 H392 109.5 no
O33 C40 C41 112.9(5) yes
O33 C40 H401 108.7 no
C41 C40 H401 108.5 no
O33 C40 H402 108.6 no
C41 C40 H402 108.6 no
H401 C40 H402 109.5 no
C40 C41 C42 120.2(5) yes
C40 C41 C46 121.3(5) yes
C42 C41 C46 118.5(5) yes
C41 C42 C43 121.7(6) yes
C41 C42 H421 119.1 no
C43 C42 H421 119.3 no
C42 C43 C44 119.0(7) yes
C42 C43 H431 120.4 no
C44 C43 H431 120.6 no
C43 C44 C45 120.9(6) yes
C43 C44 H441 119.7 no
C45 C44 H441 119.3 no
C44 C45 C46 118.6(5) yes
C44 C45 H451 120.6 no
C46 C45 H451 120.8 no
C45 C46 C41 121.2(6) yes
C45 C46 H461 119.3 no
C41 C46 H461 119.5 no
S31 C47 H471 109.4 no
S31 C47 H472 109.5 no
H471 C47 H472 109.3 no
S31 C47 H473 109.4 no
H471 C47 H473 109.5 no
H472 C47 H473 109.7 no
C31 C48 H481 109.7 no
C31 C48 H482 109.1 no
H481 C48 H482 109.6 no
C31 C48 H483 109.6 no
H481 C48 H483 109.3 no
H482 C48 H483 109.5 no
C33 C49 H491 109.5 no
C33 C49 H492 109.3 no
H491 C49 H492 109.8 no
C33 C49 H493 109.4 no
H491 C49 H493 109.4 no
H492 C49 H493 109.5 no
C33 C50 H501 109.5 no
C33 C50 H502 109.4 no
H501 C50 H502 109.7 no
C33 C50 H503 109.4 no
H501 C50 H503 109.5 no
H502 C50 H503 109.3 no
O37 C51 C52 106.2(4) yes
O37 C51 H511 110.1 no
C52 C51 H511 110.6 no
O37 C51 H512 110.3 no
C52 C51 H512 110.1 no
H511 C51 H512 109.4 no
C51 C52 C53 120.1(5) yes
C51 C52 C57 120.2(5) yes
C53 C52 C57 119.6(5) yes
C52 C53 C54 119.2(6) yes
C52 C53 H531 120.2 no
C54 C53 H531 120.6 no
C53 C54 C55 121.0(7) yes
C53 C54 H541 119.6 no
C55 C54 H541 119.4 no
C54 C55 C56 119.0(6) yes
C54 C55 H551 120.7 no
C56 C55 H551 120.4 no
C55 C56 C57 120.9(6) yes
C55 C56 H561 119.3 no
C57 C56 H561 119.9 no
C52 C57 C56 120.3(6) yes
C52 C57 H571 119.8 no
C56 C57 H571 119.9 no
S32 C58 H581 109.1 no
S32 C58 H582 109.5 no
H581 C58 H582 109.6 no
S32 C58 H583 109.6 no
H581 C58 H583 109.4 no
H582 C58 H583 109.5 no
N61 C61 C62 104.7(4) yes
N61 C61 C78 111.1(4) yes
C62 C61 C78 114.6(5) yes
N61 C61 H611 109.0 no
C62 C61 H611 108.8 no
C78 C61 H611 108.5 no
C61 C62 O61 109.3(4) yes
C61 C62 C64 107.4(4) yes
O61 C62 C64 103.6(4) yes
C61 C62 H621 112.0 no
O61 C62 H621 112.1 no
C64 C62 H621 112.1 no
O61 C63 O62 102.5(4) yes
O61 C63 C79 108.6(4) yes
O62 C63 C79 110.5(5) yes
O61 C63 C80 110.8(5) yes
O62 C63 C80 111.4(4) yes
C79 C63 C80 112.6(5) yes
C62 C64 O62 104.5(4) yes
C62 C64 C65 107.0(4) yes
O62 C64 C65 110.1(4) yes
C62 C64 H641 111.9 no
O62 C64 H641 111.6 no
C65 C64 H641 111.4 no
C64 C65 N61 104.3(4) yes
C64 C65 C66 110.1(4) yes
N61 C65 C66 111.9(4) yes
C64 C65 H651 110.1 no
N61 C65 H651 110.4 no
C66 C65 H651 109.9 no
C65 C66 O66 107.9(4) yes
C65 C66 C67 113.2(4) yes
O66 C66 C67 110.4(4) yes
C65 C66 H661 108.1 no
O66 C66 H661 108.7 no
C67 C66 H661 108.4 no
C66 C67 O67 106.5(4) yes
C66 C67 C68 112.9(4) yes
O67 C67 C68 111.2(4) yes
C66 C67 H671 108.5 no
O67 C67 H671 109.0 no
C68 C67 H671 108.7 no
C67 C68 O68 105.0(4) yes
C67 C68 C69 114.1(4) yes
O68 C68 C69 110.3(4) yes
C67 C68 H681 109.2 no
O68 C68 H681 109.0 no
C69 C68 H681 109.0 no
C68 C69 O63 111.1(4) yes
C68 C69 H691 108.9 no
O63 C69 H691 109.2 no
C68 C69 H692 109.4 no
O63 C69 H692 108.9 no
H691 C69 H692 109.4 no
O63 C70 C71 112.2(5) yes
O63 C70 H701 108.6 no
C71 C70 H701 109.1 no
O63 C70 H702 108.9 no
C71 C70 H702 108.7 no
H701 C70 H702 109.5 no
C70 C71 C72 120.6(5) yes
C70 C71 C76 120.9(6) yes
C72 C71 C76 118.4(6) yes
C71 C72 C73 121.4(6) yes
C71 C72 H721 119.1 no
C73 C72 H721 119.5 no
C72 C73 C74 119.5(7) yes
C72 C73 H731 120.4 no
C74 C73 H731 120.1 no
C73 C74 C75 119.4(7) yes
C73 C74 H741 120.4 no
C75 C74 H741 120.2 no
C74 C75 C76 120.8(6) yes
C74 C75 H751 119.3 no
C76 C75 H751 119.8 no
C71 C76 C75 120.4(7) yes
C71 C76 H761 119.7 no
C75 C76 H761 119.9 no
S61 C77 H771 109.5 no
S61 C77 H772 109.5 no
H771 C77 H772 109.3 no
S61 C77 H773 109.3 no
H771 C77 H773 109.5 no
H772 C77 H773 109.8 no
C61 C78 H781 109.5 no
C61 C78 H782 109.5 no
H781 C78 H782 109.2 no
C61 C78 H783 109.3 no
H781 C78 H783 109.8 no
H782 C78 H783 109.5 no
C63 C79 H791 109.3 no
C63 C79 H792 109.6 no
H791 C79 H792 109.7 no
C63 C79 H793 109.4 no
H791 C79 H793 109.5 no
H792 C79 H793 109.3 no
C63 C80 H801 109.5 no
C63 C80 H802 109.3 no
H801 C80 H802 109.7 no
C63 C80 H803 109.4 no
H801 C80 H803 109.3 no
H802 C80 H803 109.6 no
O67 C81 C82 107.5(4) yes
O67 C81 H811 109.8 no
C82 C81 H811 110.2 no
O67 C81 H812 110.0 no
C82 C81 H812 109.8 no
H811 C81 H812 109.5 no
C81 C82 C83 119.7(5) yes
C81 C82 C87 120.4(6) yes
C83 C82 C87 119.9(6) yes
C82 C83 C84 119.0(7) yes
C82 C83 H831 120.4 no
C84 C83 H831 120.6 no
C83 C84 C85 121.1(9) yes
C83 C84 H841 119.4 no
C85 C84 H841 119.5 no
C84 C85 C86 120.1(8) yes
C84 C85 H851 120.1 no
C86 C85 H851 119.8 no
C85 C86 C87 120.9(8) yes
C85 C86 H861 119.5 no
C87 C86 H861 119.6 no
C86 C87 C82 118.9(8) yes
C86 C87 H871 120.5 no
C82 C87 H871 120.6 no
S62 C88 H881 109.4 no
S62 C88 H882 109.3 no
H881 C88 H882 109.4 no
S62 C88 H883 109.6 no
H881 C88 H883 109.6 no
H882 C88 H883 109.6 no
N91 C91 C92 104.7(4) yes
N91 C91 C108 110.2(4) yes
C92 C91 C108 114.3(5) yes
N91 C91 H911 109.3 no
C92 C91 H911 109.3 no
C108 C91 H911 109.0 no
C91 C92 O91 109.3(4) yes
C91 C92 C94 107.3(4) yes
O91 C92 C94 103.7(4) yes
C91 C92 H921 112.1 no
O91 C92 H921 112.0 no
C94 C92 H921 112.0 no
O91 C93 O92 103.2(4) yes
O91 C93 C109 108.2(4) yes
O92 C93 C109 109.4(4) yes
O91 C93 C110 111.2(4) yes
O92 C93 C110 111.8(4) yes
C109 C93 C110 112.6(5) yes
C92 C94 O92 103.8(4) yes
C92 C94 C95 107.0(4) yes
O92 C94 C95 109.6(4) yes
C92 C94 H941 112.2 no
O92 C94 H941 112.0 no
C95 C94 H941 111.8 no
C94 C95 N91 104.6(4) yes
C94 C95 C96 111.6(4) yes
N91 C95 C96 112.2(4) yes
C94 C95 H951 109.6 no
N91 C95 H951 109.6 no
C96 C95 H951 109.2 no
C95 C96 O96 109.3(4) yes
C95 C96 C97 112.1(4) yes
O96 C96 C97 110.0(4) yes
C95 C96 H961 108.2 no
O96 C96 H961 108.6 no
C97 C96 H961 108.6 no
C96 C97 O97 104.1(4) yes
C96 C97 C98 114.1(5) yes
O97 C97 C98 112.3(4) yes
C96 C97 H971 108.4 no
O97 C97 H971 108.9 no
C98 C97 H971 108.8 no
C97 C98 O98 105.1(4) yes
C97 C98 C99 116.0(4) yes
O98 C98 C99 108.2(5) yes
C97 C98 H981 109.1 no
O98 C98 H981 109.2 no
C99 C98 H981 109.0 no
C98 C99 O93 111.5(5) yes
C98 C99 H991 109.2 no
O93 C99 H991 108.8 no
C98 C99 H992 108.8 no
O93 C99 H992 108.9 no
H991 C99 H992 109.6 no
O93 C100 C101 112.7(7) yes
O93 C100 H1001 108.5 no
C101 C100 H1001 108.9 no
O93 C100 H1002 108.5 no
C101 C100 H1002 108.6 no
H1001 C100 H1002 109.5 no
C100 C101 C102 120.5(8) yes
C100 C101 C106 120.9(9) yes
C102 C101 C106 118.6(9) yes
C101 C102 C103 121.0(9) yes
C101 C102 H1021 119.3 no
C103 C102 H1021 119.8 no
C102 C103 C104 121.0(11) yes
C102 C103 H1031 119.5 no
C104 C103 H1031 119.4 no
C103 C104 C105 117.6(10) yes
C103 C104 H1041 121.3 no
C105 C104 H1041 121.1 no
C104 C105 C106 123.4(11) yes
C104 C105 H1051 118.2 no
C106 C105 H1051 118.4 no
C105 C106 C101 118.3(11) yes
C105 C106 H1061 121.0 no
C101 C106 H1061 120.7 no
S91 C107 H1071 109.5 no
S91 C107 H1072 109.1 no
H1071 C107 H1072 109.5 no
S91 C107 H1073 109.5 no
H1071 C107 H1073 109.3 no
H1072 C107 H1073 109.8 no
C91 C108 H1081 109.6 no
C91 C108 H1082 109.4 no
H1081 C108 H1082 109.3 no
C91 C108 H1083 109.3 no
H1081 C108 H1083 109.7 no
H1082 C108 H1083 109.6 no
C93 C109 H1091 109.2 no
C93 C109 H1092 109.6 no
H1091 C109 H1092 109.8 no
C93 C109 H1093 109.5 no
H1091 C109 H1093 109.5 no
H1092 C109 H1093 109.3 no
C93 C110 H1101 109.5 no
C93 C110 H1102 109.2 no
H1101 C110 H1102 109.8 no
C93 C110 H1103 109.5 no
H1101 C110 H1103 109.2 no
H1102 C110 H1103 109.6 no
O97 C111 C112 109.9(5) yes
O97 C111 H1111 109.2 no
C112 C111 H1111 109.5 no
O97 C111 H1112 109.3 no
C112 C111 H1112 109.1 no
H1111 C111 H1112 109.8 no
C111 C112 C113 121.6(5) yes
C111 C112 C117 120.2(7) yes
C113 C112 C117 118.2(7) yes
C112 C113 C114 121.0(6) yes
C112 C113 H1131 119.5 no
C114 C113 H1131 119.5 no
C113 C114 C115 120.6(8) yes
C113 C114 H1141 119.5 no
C115 C114 H1141 119.9 no
C114 C115 C116 118.7(8) yes
C114 C115 H1151 120.8 no
C116 C115 H1151 120.5 no
C115 C116 C117 121.0(7) yes
C115 C116 H1161 119.5 no
C117 C116 H1161 119.5 no
C112 C117 C116 120.4(8) yes
C112 C117 H1171 120.0 no
C116 C117 H1171 119.6 no
S92 C118 H1181 109.4 no
S92 C118 H1182 109.6 no
H1181 C118 H1182 109.5 no
S92 C118 H1183 109.5 no
H1181 C118 H1183 109.3 no
H1182 C118 H1183 109.6 no

loop_
_geom_bond_atom_site_label_1
_geom_bond_atom_site_label_2
_geom_bond_distance
_geom_bond_publ_flag
S1 O4 1.429(4) yes
S1 O5 1.437(5) yes
S1 N1 1.641(5) yes
S1 C17 1.763(5) yes
S2 O8 1.570(4) yes
S2 O9 1.407(7) yes
S2 O10 1.406(5) yes
S2 C28 1.730(8) yes
S31 O34 1.433(4) yes
S31 O35 1.431(4) yes
S31 N31 1.630(5) yes
S31 C47 1.760(6) yes
S32 O38 1.558(4) yes
S32 O39 1.419(8) yes
S32 O40 1.403(5) yes
S32 C58 1.711(8) yes
S61 O64 1.446(4) yes
S61 O65 1.432(4) yes
S61 N61 1.620(5) yes
S61 C77 1.742(7) yes
S62 O68 1.589(4) yes
S62 O69 1.434(5) yes
S62 O70 1.434(5) yes
S62 C88 1.735(7) yes
S91 O94 1.437(4) yes
S91 O95 1.435(4) yes
S91 N91 1.620(5) yes
S91 C107 1.758(8) yes
S92 O98 1.576(4) yes
S92 O99 1.429(6) yes
S92 O100 1.403(6) yes
S92 C118 1.758(10) yes
O1 C2 1.437(5) yes
O1 C3 1.437(6) yes
O2 C3 1.441(5) yes
O2 C4 1.436(5) yes
O3 C9 1.427(6) yes
O3 C10 1.450(7) yes
O6 C6 1.421(6) yes
O6 H6 0.811 no
O7 C7 1.434(6) yes
O7 C21 1.438(6) yes
O8 C8 1.468(6) yes
O31 C32 1.429(6) yes
O31 C33 1.448(6) yes
O32 C33 1.430(5) yes
O32 C34 1.444(6) yes
O33 C39 1.431(6) yes
O33 C40 1.423(6) yes
O36 C36 1.425(5) yes
O36 H36 0.806 no
O37 C37 1.425(6) yes
O37 C51 1.433(6) yes
O38 C38 1.453(6) yes
O61 C62 1.447(6) yes
O61 C63 1.441(6) yes
O62 C63 1.438(6) yes
O62 C64 1.429(7) yes
O63 C69 1.434(7) yes
O63 C70 1.440(7) yes
O66 C66 1.428(5) yes
O66 H66 0.816 no
O67 C67 1.423(6) yes
O67 C81 1.445(6) yes
O68 C68 1.449(6) yes
O91 C92 1.442(6) yes
O91 C93 1.435(6) yes
O92 C93 1.428(6) yes
O92 C94 1.444(7) yes
O93 C99 1.442(8) yes
O93 C100 1.444(9) yes
O96 C96 1.431(5) yes
O96 H96 0.811 no
O97 C97 1.420(7) yes
O97 C111 1.433(6) yes
O98 C98 1.476(7) yes
N1 C1 1.478(6) yes
N1 C5 1.470(6) yes
N31 C31 1.487(7) yes
N31 C35 1.475(6) yes
N61 C61 1.500(7) yes
N61 C65 1.481(5) yes
N91 C91 1.501(6) yes
N91 C95 1.488(6) yes
C1 C2 1.536(7) yes
C1 C18 1.519(7) yes
C1 H11 0.947 no
C2 C4 1.551(6) yes
C2 H21 0.946 no
C3 C19 1.519(7) yes
C3 C20 1.513(8) yes
C4 C5 1.509(6) yes
C4 H41 0.946 no
C5 C6 1.552(6) yes
C5 H51 0.948 no
C6 C7 1.518(7) yes
C6 H61 0.948 no
C7 C8 1.548(6) yes
C7 H71 0.948 no
C8 C9 1.484(7) yes
C8 H81 0.944 no
C9 H91 0.945 no
C9 H92 0.949 no
C10 C11 1.515(8) yes
C10 H101 0.945 no
C10 H102 0.945 no
C11 C12 1.364(10) yes
C11 C16 1.409(9) yes
C12 C13 1.362(10) yes
C12 H121 0.949 no
C13 C14 1.345(11) yes
C13 H131 0.945 no
C14 C15 1.383(12) yes
C14 H141 0.947 no
C15 C16 1.398(10) yes
C15 H151 0.949 no
C16 H161 0.945 no
C17 H171 0.945 no
C17 H172 0.947 no
C17 H173 0.949 no
C18 H181 0.947 no
C18 H182 0.947 no
C18 H183 0.945 no
C19 H191 0.949 no
C19 H192 0.947 no
C19 H193 0.945 no
C20 H201 0.949 no
C20 H202 0.945 no
C20 H203 0.947 no
C21 C22 1.500(7) yes
C21 H211 0.944 no
C21 H212 0.948 no
C22 C23 1.374(8) yes
C22 C27 1.391(8) yes
C23 C24 1.388(10) yes
C23 H231 0.949 no
C24 C25 1.386(12) yes
C24 H241 0.945 no
C25 C26 1.360(12) yes
C25 H251 0.949 no
C26 C27 1.388(9) yes
C26 H261 0.949 no
C27 H271 0.945 no
C28 H281 0.945 no
C28 H282 0.945 no
C28 H283 0.950 no
C31 C32 1.532(7) yes
C31 C48 1.521(7) yes
C31 H311 0.946 no
C32 C34 1.558(6) yes
C32 H321 0.946 no
C33 C49 1.500(8) yes
C33 C50 1.514(9) yes
C34 C35 1.535(6) yes
C34 H341 0.945 no
C35 C36 1.533(6) yes
C35 H351 0.948 no
C36 C37 1.525(7) yes
C36 H361 0.949 no
C37 C38 1.539(6) yes
C37 H371 0.947 no
C38 C39 1.505(7) yes
C38 H381 0.946 no
C39 H391 0.949 no
C39 H392 0.946 no
C40 C41 1.507(8) yes
C40 H401 0.946 no
C40 H402 0.944 no
C41 C42 1.373(8) yes
C41 C46 1.378(7) yes
C42 C43 1.379(9) yes
C42 H421 0.949 no
C43 C44 1.377(10) yes
C43 H431 0.946 no
C44 C45 1.379(10) yes
C44 H441 0.947 no
C45 C46 1.396(9) yes
C45 H451 0.949 no
C46 H461 0.946 no
C47 H471 0.945 no
C47 H472 0.949 no
C47 H473 0.948 no
C48 H481 0.948 no
C48 H482 0.946 no
C48 H483 0.946 no
C49 H491 0.949 no
C49 H492 0.948 no
C49 H493 0.945 no
C50 H501 0.949 no
C50 H502 0.948 no
C50 H503 0.944 no
C51 C52 1.515(7) yes
C51 H511 0.947 no
C51 H512 0.944 no
C52 C53 1.387(8) yes
C52 C57 1.391(7) yes
C53 C54 1.403(9) yes
C53 H531 0.948 no
C54 C55 1.369(10) yes
C54 H541 0.944 no
C55 C56 1.394(10) yes
C55 H551 0.949 no
C56 C57 1.370(9) yes
C56 H561 0.948 no
C57 H571 0.944 no
C58 H581 0.946 no
C58 H582 0.950 no
C58 H583 0.946 no
C61 C62 1.531(6) yes
C61 C78 1.522(9) yes
C61 H611 0.948 no
C62 C64 1.543(7) yes
C62 H621 0.944 no
C63 C79 1.497(9) yes
C63 C80 1.518(7) yes
C64 C65 1.533(6) yes
C64 H641 0.946 no
C65 C66 1.546(7) yes
C65 H651 0.946 no
C66 C67 1.534(6) yes
C66 H661 0.946 no
C67 C68 1.549(8) yes
C67 H671 0.948 no
C68 C69 1.517(6) yes
C68 H681 0.945 no
C69 H691 0.944 no
C69 H692 0.948 no
C70 C71 1.516(9) yes
C70 H701 0.946 no
C70 H702 0.945 no
C71 C72 1.372(10) yes
C71 C76 1.398(8) yes
C72 C73 1.383(10) yes
C72 H721 0.946 no
C73 C74 1.389(10) yes
C73 H731 0.945 no
C74 C75 1.373(11) yes
C74 H741 0.949 no
C75 C76 1.371(10) yes
C75 H751 0.946 no
C76 H761 0.945 no
C77 H771 0.944 no
C77 H772 0.948 no
C77 H773 0.948 no
C78 H781 0.947 no
C78 H782 0.945 no
C78 H783 0.948 no
C79 H791 0.948 no
C79 H792 0.948 no
C79 H793 0.944 no
C80 H801 0.948 no
C80 H802 0.948 no
C80 H803 0.946 no
C81 C82 1.500(8) yes
C81 H811 0.949 no
C81 H812 0.946 no
C82 C83 1.403(9) yes
C82 C87 1.384(8) yes
C83 C84 1.388(10) yes
C83 H831 0.948 no
C84 C85 1.368(13) yes
C84 H841 0.946 no
C85 C86 1.353(14) yes
C85 H851 0.947 no
C86 C87 1.410(11) yes
C86 H861 0.948 no
C87 H871 0.946 no
C88 H881 0.946 no
C88 H882 0.945 no
C88 H883 0.950 no
C91 C92 1.530(6) yes
C91 C108 1.539(8) yes
C91 H911 0.949 no
C92 C94 1.553(6) yes
C92 H921 0.945 no
C93 C109 1.520(9) yes
C93 C110 1.511(7) yes
C94 C95 1.521(6) yes
C94 H941 0.947 no
C95 C96 1.514(8) yes
C95 H951 0.946 no
C96 C97 1.532(6) yes
C96 H961 0.946 no
C97 C98 1.538(8) yes
C97 H971 0.948 no
C98 C99 1.514(7) yes
C98 H981 0.944 no
C99 H991 0.947 no
C99 H992 0.945 no
C100 C101 1.445(11) yes
C100 H1001 0.947 no
C100 H1002 0.944 no
C101 C102 1.370(13) yes
C101 C106 1.382(12) yes
C102 C103 1.403(13) yes
C102 H1021 0.948 no
C103 C104 1.357(14) yes
C103 H1031 0.946 no
C104 C105 1.347(19) yes
C104 H1041 0.949 no
C105 C106 1.409(15) yes
C105 H1051 0.948 no
C106 H1061 0.946 no
C107 H1071 0.946 no
C107 H1072 0.948 no
C107 H1073 0.948 no
C108 H1081 0.947 no
C108 H1082 0.945 no
C108 H1083 0.949 no
C109 H1091 0.947 no
C109 H1092 0.948 no
C109 H1093 0.945 no
C110 H1101 0.947 no
C110 H1102 0.948 no
C110 H1103 0.946 no
C111 C112 1.491(10) yes
C111 H1111 0.949 no
C111 H1112 0.947 no
C112 C113 1.381(10) yes
C112 C117 1.390(8) yes
C113 C114 1.378(11) yes
C113 H1131 0.948 no
C114 C115 1.385(10) yes
C114 H1141 0.946 no
C115 C116 1.368(13) yes
C115 H1151 0.946 no
C116 C117 1.385(12) yes
C116 H1161 0.948 no
C117 H1171 0.946 no
C118 H1181 0.944 no
C118 H1182 0.950 no
C118 H1183 0.945 no

loop_
_geom_contact_atom_site_label_1
_geom_contact_atom_site_label_2
_geom_contact_distance
_geom_contact_site_symmetry_2
_geom_contact_publ_flag
S2 O3 3.448(4) . no
S32 O33 3.515(4) . no
S62 O63 3.367(4) . no
S92 O93 3.429(5) . no
O1 O2 2.247(5) . no
O1 O66 2.953(5) 1_655 no
O1 N1 3.249(5) . no
O2 C17 3.375(7) . no
O2 N1 3.133(5) . no
O3 O8 2.936(5) . no
O3 C28 3.121(8) . no
O4 O36 3.202(6) . no
O4 C7 3.279(7) . no
O4 O7 3.169(6) . no
O4 C21 3.222(7) . no
O5 C110 3.402(8) 1_656 no
O6 O34 3.195(6) 1_565 no
O6 C9 2.966(7) . no
O6 O61 2.767(5) . no
O6 O7 2.760(6) . no
O9 C107 3.138(11) 1_656 no
O10 C15 3.188(8) 1_655 no
O31 O96 2.933(5) 1_556 no
O31 O32 2.241(5) . no
O31 N31 3.247(6) . no
O32 N31 3.137(6) . no
O32 C91 3.360(6) 1_656 no
O32 C47 3.350(8) . no
O33 O38 2.932(5) . no
O33 C58 3.097(9) . no
O34 O37 3.165(6) . no
O34 C51 3.196(7) . no
O34 C37 3.295(6) . no
O36 O91 2.745(5) 1_656 no
O36 C39 2.943(7) . no
O36 O37 2.789(6) . no
O39 C77 3.051(11) 1_545 no
O40 C45 3.246(7) 1_455 no
O61 N61 3.263(5) . no
O61 O62 2.245(5) . no
O62 C44 3.397(9) 1_465 no
O62 N61 3.136(6) . no
O63 C88 3.219(8) . no
O63 O68 2.964(5) . no
O64 C67 3.364(7) . no
O64 C83 3.357(8) . no
O64 C81 3.233(7) . no
O65 C116 3.375(9) . no
O66 C69 2.987(7) . no
O66 C1 3.233(6) 1_455 no
O66 O67 2.653(5) . no
O69 C111 3.105(8) . no
O70 C58 3.087(13) . no
O91 N91 3.259(5) . no
O91 O92 2.245(5) . no
O92 C14 3.396(9) 1_554 no
O92 N91 3.135(6) . no
O93 C118 3.164(11) . no
O93 O98 2.929(6) . no
O94 C111 3.256(7) . no
O94 C113 3.304(8) . no
O94 C97 3.268(8) . no
O95 C49 3.415(6) 1_454 no
O95 C72 3.375(7) . no
O96 C31 3.194(6) 1_554 no
O96 C99 3.018(7) . no
O96 O97 2.615(5) . no
O100 C28 3.342(11) 1_444 no
O100 C105 3.270(12) 1_455 no
C9 C12 3.555(9) . no
C12 C9 3.555(9) . no
C13 C114 3.561(11) 1_556 no
C28 C105 3.526(19) 1_566 no
C36 C48 3.590(8) . no
C47 C49 3.597(9) . no
C49 C103 3.571(13) 1_556 no
C69 C76 3.570(8) . no
C75 C103 3.573(14) 1_455 no
C76 C103 3.593(13) 1_455 no
C81 C113 3.557(8) . no
C81 C112 3.577(8) . no
C99 C102 3.583(11) . no

loop_
_geom_hbond_atom_site_label_D
_geom_hbond_atom_site_label_H
_geom_hbond_atom_site_label_A
_geom_hbond_site_symmetry_A
_geom_hbond_angle_DHA
_geom_hbond_distance_DH
_geom_hbond_distance_HA
_geom_hbond_distance_DA
_geom_hbond_publ_flag
O6 H6 O61 . 164 0.81 1.98 2.766(9) yes
O36 H36 O91 1_656 157 0.81 1.99 2.745(9) yes
O66 H66 O1 1_455 141 0.82 2.28 2.954(9) yes
O96 H96 O31 1_554 148 0.81 2.21 2.934(9) yes

loop_
_geom_torsion_atom_site_label_1
_geom_torsion_atom_site_label_2
_geom_torsion_atom_site_label_3
_geom_torsion_atom_site_label_4
_geom_torsion
_geom_torsion_publ_flag
O4 S1 N1 C1 175.8(4) no
O4 S1 N1 C5 -44.6(4) no
O5 S1 N1 C1 46.7(4) no
O5 S1 N1 C5 -173.7(3) no
C17 S1 N1 C1 -68.9(4) no
C17 S1 N1 C5 70.8(4) no
O9 S2 O8 C8 19.0(5) no
O10 S2 O8 C8 149.2(5) no
C28 S2 O8 C8 -97.3(5) no
O35 S31 N31 C31 48.0(4) no
O34 S31 N31 C31 177.2(4) no
O34 S31 N31 C35 -43.3(4) no
C47 S31 N31 C35 72.0(4) no
O35 S31 N31 C35 -172.4(4) no
C47 S31 N31 C31 -67.6(4) no
O40 S32 O38 C38 151.3(5) no
O39 S32 O38 C38 23.4(5) no
C58 S32 O38 C38 -92.7(6) no
O65 S61 N61 C61 47.7(5) no
O64 S61 N61 C61 176.9(4) no
O64 S61 N61 C65 -39.4(4) no
C77 S61 N61 C65 75.7(5) no
O65 S61 N61 C65 -168.6(4) no
C77 S61 N61 C61 -68.1(5) no
C88 S62 O68 C68 -104.4(4) no
O69 S62 O68 C68 12.3(5) no
O70 S62 O68 C68 142.4(5) no
C107 S91 N91 C95 71.1(5) no
O94 S91 N91 C95 -44.7(5) no
O94 S91 N91 C91 171.5(4) no
C107 S91 N91 C91 -72.7(5) no
O95 S91 N91 C95 -173.4(4) no
O95 S91 N91 C91 42.8(5) no
C118 S92 O98 C98 -103.4(6) no
O100 S92 O98 C98 143.7(5) no
O99 S92 O98 C98 14.3(6) no
C3 O1 C2 C4 19.7(5) no
C2 O1 C3 C20 83.2(5) no
C2 O1 C3 C19 -152.1(4) no
C3 O1 C2 C1 133.3(4) no
C2 O1 C3 O2 -36.7(5) no
C4 O2 C3 C20 -80.0(5) no
C4 O2 C3 C19 155.5(4) no
C4 O2 C3 O1 40.0(5) no
C3 O2 C4 C2 -27.4(5) no
C3 O2 C4 C5 -142.0(4) no
C10 O3 C9 C8 -156.5(5) no
C9 O3 C10 C11 74.1(6) no
C7 O7 C21 C22 -178.0(4) no
C21 O7 C7 C8 -74.0(5) no
C21 O7 C7 C6 161.5(4) no
S2 O8 C8 C7 -131.9(4) no
S2 O8 C8 C9 102.6(5) no
C32 O31 C33 C50 82.9(5) no
C33 O31 C32 C31 132.6(5) no
C33 O31 C32 C34 18.7(6) no
C32 O31 C33 C49 -151.7(5) no
C32 O31 C33 O32 -36.1(6) no
C34 O32 C33 C49 155.1(4) no
C34 O32 C33 O31 39.8(5) no
C34 O32 C33 C50 -79.6(5) no
C33 O32 C34 C32 -28.1(5) no
C33 O32 C34 C35 -141.7(4) no
C40 O33 C39 C38 -154.4(5) no
C39 O33 C40 C41 76.8(6) no
C37 O37 C51 C52 179.9(4) no
C51 O37 C37 C36 160.6(4) no
C51 O37 C37 C38 -75.1(5) no
S32 O38 C38 C37 -125.4(4) no
S32 O38 C38 C39 108.8(4) no
C62 O61 C63 C80 83.7(5) no
C63 O61 C62 C64 18.0(5) no
C62 O61 C63 C79 -152.2(4) no
C63 O61 C62 C61 132.2(5) no
C62 O61 C63 O62 -35.2(5) no
C64 O62 C63 C79 154.8(4) no
C63 O62 C64 C65 -142.5(4) no
C64 O62 C63 O61 39.2(5) no
C64 O62 C63 C80 -79.4(6) no
C63 O62 C64 C62 -28.0(5) no
C69 O63 C70 C71 -64.8(6) no
C70 O63 C69 C68 -84.3(5) no
C81 O67 C67 C68 -81.1(5) no
C81 O67 C67 C66 155.5(4) no
C67 O67 C81 C82 -167.9(4) no
S62 O68 C68 C67 -142.0(3) no
S62 O68 C68 C69 94.5(4) no
C92 O91 C93 C109 -151.5(4) no
C92 O91 C93 C110 84.3(5) no
C92 O91 C93 O92 -35.7(5) no
C93 O91 C92 C91 131.9(4) no
C93 O91 C92 C94 17.7(5) no
C94 O92 C93 O91 39.8(4) no
C94 O92 C93 C110 -79.8(5) no
C94 O92 C93 C109 154.8(4) no
C93 O92 C94 C92 -28.3(4) no
C93 O92 C94 C95 -142.4(4) no
C100 O93 C99 C98 -79.8(6) no
C99 O93 C100 C101 -74.4(9) no
C97 O97 C111 C112 -157.7(5) no
C111 O97 C97 C98 -77.2(6) no
C111 O97 C97 C96 158.8(5) no
S92 O98 C98 C97 -133.6(4) no
S92 O98 C98 C99 101.9(5) no
S1 N1 C5 C4 -118.3(4) no
S1 N1 C5 C6 120.2(4) no
C5 N1 C1 C18 101.0(5) no
S1 N1 C1 C2 120.8(4) no
C1 N1 C5 C6 -97.8(5) no
C1 N1 C5 C4 23.8(5) no
C5 N1 C1 C2 -21.6(5) no
S1 N1 C1 C18 -116.5(4) no
C35 N31 C31 C48 99.6(5) no
C35 N31 C31 C32 -23.1(5) no
S31 N31 C31 C32 119.5(4) no
S31 N31 C35 C34 -118.0(4) no
C31 N31 C35 C34 24.3(5) no
C31 N31 C35 C36 -97.7(5) no
S31 N31 C35 C36 119.9(4) no
S31 N31 C31 C48 -117.8(5) no
C65 N61 C61 C62 -20.7(6) no
S61 N61 C61 C62 126.4(4) no
S61 N61 C61 C78 -109.2(5) no
C61 N61 C65 C66 -94.0(5) no
C65 N61 C61 C78 103.7(5) no
C61 N61 C65 C64 25.1(7) no
S61 N61 C65 C64 -121.2(4) no
S61 N61 C65 C66 119.8(4) no
C95 N91 C91 C108 103.0(5) no
S91 N91 C91 C92 127.1(4) no
S91 N91 C91 C108 -109.6(5) no
C95 N91 C91 C92 -20.3(6) no
C91 N91 C95 C96 -96.6(5) no
S91 N91 C95 C94 -121.7(4) no
S91 N91 C95 C96 117.2(4) no
C91 N91 C95 C94 24.6(6) no
C18 C1 C2 C4 -111.4(4) no
C18 C1 C2 O1 135.9(4) no
N1 C1 C2 C4 10.4(5) no
N1 C1 C2 O1 -102.3(4) no
O1 C2 C4 C5 120.5(4) no
C1 C2 C4 C5 3.5(5) no
O1 C2 C4 O2 4.7(5) no
C1 C2 C4 O2 -112.3(4) no
O2 C4 C5 N1 95.8(4) no
C2 C4 C5 C6 104.5(4) no
C2 C4 C5 N1 -16.0(5) no
O2 C4 C5 C6 -143.7(4) no
N1 C5 C6 O6 167.4(4) no
C4 C5 C6 C7 174.3(4) no
N1 C5 C6 C7 -68.8(5) no
C4 C5 C6 O6 50.5(5) no
C5 C6 C7 O7 -65.8(5) no
O6 C6 C7 O7 56.8(5) no
C5 C6 C7 C8 173.1(4) no
O6 C6 C7 C8 -64.2(5) no
O7 C7 C8 C9 -52.7(6) no
O7 C7 C8 O8 -175.6(4) no
C6 C7 C8 C9 66.8(6) no
C6 C7 C8 O8 -56.1(5) no
C7 C8 C9 O3 171.2(4) no
O8 C8 C9 O3 -69.5(5) no
O3 C10 C11 C16 -136.5(6) no
O3 C10 C11 C12 44.0(7) no
C10 C11 C12 C13 178.3(6) no
C16 C11 C12 C13 -1.3(9) no
C12 C11 C16 C15 3.6(10) no
C10 C11 C16 C15 -176.0(6) no
C11 C12 C13 C14 -0.2(11) no
C12 C13 C14 C15 -0.5(11) no
C13 C14 C15 C16 2.8(11) no
C14 C15 C16 C11 -4.3(11) no
O7 C21 C22 C27 -80.2(6) no
O7 C21 C22 C23 97.8(6) no
C23 C22 C27 C26 -2.6(10) no
C21 C22 C23 C24 -176.4(6) no
C27 C22 C23 C24 1.7(10) no
C21 C22 C27 C26 175.5(6) no
C22 C23 C24 C25 0.4(11) no
C23 C24 C25 C26 -1.6(13) no
C24 C25 C26 C27 0.7(13) no
C25 C26 C27 C22 1.4(12) no
N31 C31 C32 C34 12.0(5) no
N31 C31 C32 O31 -100.8(5) no
C48 C31 C32 O31 137.9(4) no
C48 C31 C32 C34 -109.3(5) no
O31 C32 C34 O32 5.5(5) no
C31 C32 C34 C35 2.2(5) no
O31 C32 C34 C35 119.9(4) no
C31 C32 C34 O32 -112.1(4) no
O32 C34 C35 N31 95.2(4) no
O32 C34 C35 C36 -143.7(4) no
C32 C34 C35 N31 -15.6(5) no
C32 C34 C35 C36 105.6(4) no
C34 C35 C36 C37 173.6(4) no
C34 C35 C36 O36 49.1(5) no
N31 C35 C36 O36 166.3(4) no
N31 C35 C36 C37 -69.3(5) no
C35 C36 C37 O37 -65.0(5) no
O36 C36 C37 C38 -63.0(5) no
C35 C36 C37 C38 173.7(4) no
O36 C36 C37 O37 58.4(5) no
O37 C37 C38 O38 -175.8(4) no
O37 C37 C38 C39 -52.9(6) no
C36 C37 C38 O38 -56.1(5) no
C36 C37 C38 C39 66.8(6) no
O38 C38 C39 O33 -69.9(5) no
C37 C38 C39 O33 169.5(4) no
O33 C40 C41 C46 -133.4(5) no
O33 C40 C41 C42 49.5(7) no
C40 C41 C42 C43 178.8(6) no
C42 C41 C46 C45 1.0(9) no
C46 C41 C42 C43 1.6(10) no
C40 C41 C46 C45 -176.2(5) no
C41 C42 C43 C44 -3.3(11) no
C42 C43 C44 C45 2.5(11) no
C43 C44 C45 C46 0.0(10) no
C44 C45 C46 C41 -1.7(9) no
O37 C51 C52 C53 97.2(6) no
O37 C51 C52 C57 -79.9(6) no
C51 C52 C53 C54 -176.3(6) no
C53 C52 C57 C56 -1.3(9) no
C57 C52 C53 C54 0.8(9) no
C51 C52 C57 C56 175.8(6) no
C52 C53 C54 C55 0.2(11) no
C53 C54 C55 C56 -0.6(11) no
C54 C55 C56 C57 0.1(11) no
C55 C56 C57 C52 0.8(11) no
C78 C61 C62 O61 133.8(5) no
C78 C61 C62 C64 -114.5(5) no
N61 C61 C62 C64 7.5(6) no
N61 C61 C62 O61 -104.1(5) no
C61 C62 C64 O62 -109.6(5) no
O61 C62 C64 O62 6.0(5) no
O61 C62 C64 C65 122.8(5) no
C61 C62 C64 C65 7.2(6) no
O62 C64 C65 C66 -145.9(4) no
C62 C64 C65 N61 -19.1(6) no
O62 C64 C65 N61 93.9(5) no
C62 C64 C65 C66 101.1(5) no
N61 C65 C66 C67 -58.6(5) no
N61 C65 C66 O66 178.9(4) no
C64 C65 C66 C67 -174.1(4) no
C64 C65 C66 O66 63.4(5) no
C65 C66 C67 C68 162.4(4) no
O66 C66 C67 O67 45.8(5) no
C65 C66 C67 O67 -75.3(5) no
O66 C66 C67 C68 -76.5(5) no
O67 C67 C68 O68 -179.0(3) no
O67 C67 C68 C69 -58.1(5) no
C66 C67 C68 O68 -59.4(5) no
C66 C67 C68 C69 61.6(5) no
O68 C68 C69 O63 -69.3(5) no
C67 C68 C69 O63 172.7(4) no
O63 C70 C71 C76 -55.6(8) no
O63 C70 C71 C72 121.9(6) no
C70 C71 C72 C73 -177.8(6) no
C76 C71 C72 C73 -0.3(10) no
C70 C71 C76 C75 177.5(6) no
C72 C71 C76 C75 0.0(10) no
C71 C72 C73 C74 1.3(11) no
C72 C73 C74 C75 -2.0(12) no
C73 C74 C75 C76 1.7(12) no
C74 C75 C76 C71 -0.7(11) no
O67 C81 C82 C83 61.0(7) no
O67 C81 C82 C87 -120.0(6) no
C81 C82 C83 C84 -179.5(7) no
C83 C82 C87 C86 -2.5(10) no
C87 C82 C83 C84 1.4(10) no
C81 C82 C87 C86 178.5(7) no
C82 C83 C84 C85 -1.2(13) no
C83 C84 C85 C86 2.2(15) no
C84 C85 C86 C87 -3.2(14) no
C85 C86 C87 C82 3.4(13) no
N91 C91 C92 O91 -104.1(5) no
N91 C91 C92 C94 7.8(6) no
C108 C91 C92 O91 135.4(5) no
C108 C91 C92 C94 -112.8(5) no
O91 C92 C94 O92 6.4(5) no
O91 C92 C94 C95 122.3(4) no
C91 C92 C94 O92 -109.2(4) no
C91 C92 C94 C95 6.7(6) no
O92 C94 C95 N91 93.4(5) no
O92 C94 C95 C96 -145.1(4) no
C92 C94 C95 N91 -18.5(6) no
C92 C94 C95 C96 103.0(5) no
N91 C95 C96 O96 173.7(3) no
N91 C95 C96 C97 -64.2(5) no
C94 C95 C96 O96 56.6(5) no
C94 C95 C96 C97 178.8(4) no
O96 C96 C97 O97 48.2(6) no
O96 C96 C97 C98 -74.6(6) no
C95 C96 C97 O97 -73.5(5) no
C95 C96 C97 C98 163.7(4) no
O97 C97 C98 O98 -176.0(4) no
O97 C97 C98 C99 -56.6(6) no
C96 C97 C98 O98 -57.8(5) no
C96 C97 C98 C99 61.7(6) no
O98 C98 C99 O93 -67.2(6) no
C97 C98 C99 O93 175.0(5) no
O93 C100 C101 C102 113.0(10) no
O93 C100 C101 C106 -65.7(14) no
C100 C101 C102 C103 -179.7(9) no
C106 C101 C102 C103 -1.0(16) no
C100 C101 C106 C105 177.0(12) no
C102 C101 C106 C105 -2(2) no
C101 C102 C103 C104 1.8(16) no
C102 C103 C104 C105 0.4(18) no
C103 C104 C105 C106 -3(2) no
C104 C105 C106 C101 4(2) no
O97 C111 C112 C113 55.9(7) no
O97 C111 C112 C117 -125.4(6) no
C111 C112 C113 C114 177.8(6) no
C117 C112 C113 C114 -0.9(9) no
C111 C112 C117 C116 -177.5(6) no
C113 C112 C117 C116 1.3(10) no
C112 C113 C114 C115 0.0(10) no
C113 C114 C115 C116 0.7(11) no
C114 C115 C116 C117 -0.3(11) no
C115 C116 C117 C112 -0.7(11) no

loop_
_oxford_twin_element_scale_factors
0.5011(10)
0.4989(10)
